data_4336438
loop_
_publ_author_name
'Tamaki Terada'
'Kiyohisa Hirabayashi'
'Dong Liu'
'Tomohiko Nakamura'
'Takuya Wakimoto'
'Tsuyoshi Matsumoto'
'Kazuyuki Tatsumi'

_publ_section_title
;
 [3:1] Site-Differentiated [4Fe-4S] Clusters Having One Carboxylate and
 Three Thiolates
;
_journal_name_full 'Inorganic Chemistry'
_journal_page_first 11997
_journal_page_last 12004
_journal_paper_doi 10.1021/ic4017596
_journal_volume 52
_journal_year 2013
_chemical_formula_moiety 'C89.50 H88.50 Fe4 N O5 P2 S7'
_chemical_formula_sum 'C89.5 H88.5 Fe4 N O5 P2 S7'
_chemical_formula_weight 1767.94
_space_group_IT_number 14
_symmetry_cell_setting monoclinic
_symmetry_Int_Tables_number 14
_symmetry_space_group_name_Hall '-P 2ybc'
_symmetry_space_group_name_H-M 'P 1 21/c 1'
_atom_sites_solution_hydrogens geom
_atom_sites_solution_primary direct
_atom_sites_solution_secondary difmap
_cell_angle_alpha 90.0000
_cell_angle_beta 91.294(2)
_cell_angle_gamma 90.0000
_cell_formula_units_Z 4
_cell_length_a 21.157(3)
_cell_length_b 14.060(2)
_cell_length_c 28.020(4)
_cell_measurement_reflns_used 8887
_cell_measurement_temperature 172
_cell_measurement_theta_max 27.50
_cell_measurement_theta_min 3.00
_cell_volume 8333(2)
_computing_cell_refinement 'CrystalClear 2.0 r4'
_computing_data_collection 'CrystalClear 2.0 r4 (Rigaku, 2009)'
_computing_data_reduction 'CrystalClear 2.0 r4'
_computing_molecular_graphics 'CrystalStructure 4.0'
_computing_publication_material 'CrystalStructure 4.0 (Rigaku, 2010)'
_computing_structure_refinement 'SHELXL97 (Sheldrick, 2008)'
_computing_structure_solution 'SHELXS97 (Sheldrick, 2008)'
_diffrn_ambient_temperature 172
_diffrn_detector_area_resol_mean 7.314
_diffrn_measured_fraction_theta_full 0.981
_diffrn_measured_fraction_theta_max 0.981
_diffrn_measurement_device_type 'Rigaku Saturn70'
_diffrn_measurement_method \w
_diffrn_radiation_type 'Mo K\a'
_diffrn_radiation_wavelength 0.71070
_diffrn_reflns_av_R_equivalents 0.0695
_diffrn_reflns_limit_h_max 22
_diffrn_reflns_limit_h_min -27
_diffrn_reflns_limit_k_max 18
_diffrn_reflns_limit_k_min -18
_diffrn_reflns_limit_l_max 36
_diffrn_reflns_limit_l_min -27
_diffrn_reflns_number 58477
_diffrn_reflns_theta_full 27.48
_diffrn_reflns_theta_max 27.48
_diffrn_standards_number 0
_exptl_absorpt_coefficient_mu 0.948
_exptl_absorpt_correction_T_max 0.981
_exptl_absorpt_correction_T_min 0.620
_exptl_absorpt_correction_type multi-scan
_exptl_absorpt_process_details 'REQAB (Rigaku, 1998)'
_exptl_crystal_colour black
_exptl_crystal_density_diffrn 1.409
_exptl_crystal_description plate
_exptl_crystal_F_000 3674.00
_exptl_crystal_size_max 0.100
_exptl_crystal_size_mid 0.100
_exptl_crystal_size_min 0.020
_refine_diff_density_max 1.300
_refine_diff_density_min -0.760
_refine_ls_extinction_method none
_refine_ls_goodness_of_fit_ref 1.067
_refine_ls_hydrogen_treatment constr
_refine_ls_number_parameters 980
_refine_ls_number_reflns 18769
_refine_ls_number_restraints 0
_refine_ls_R_factor_gt 0.0781
_refine_ls_shift/su_max 0.000
_refine_ls_structure_factor_coef Fsqd
_refine_ls_weighting_details 'w = 1/[\s^2^(Fo^2^)+(0.1213P)^2^+16.5878P] where P=(Fo^2^+2Fc^2^)/3'
_refine_ls_weighting_scheme calc
_refine_ls_wR_factor_ref 0.2678
_reflns_number_gt 10377
_reflns_number_total 18769
_reflns_threshold_expression F^2^>2.0\s(F^2^)
_cod_data_source_file ic4017596_si_002_1.cif
_cod_data_source_block '[PPh4]2[Fe4S4(OCOCH3)(TempS3)]_cluster2'
_cod_original_formula_sum 'C89.50 H88.50 Fe4 N O5 P2 S7'
_cod_database_code 4336438

loop_
_symmetry_equiv_pos_site_id
_symmetry_equiv_pos_as_xyz
1 +X,+Y,+Z
2 -X,1/2+Y,1/2-Z
3 -X,-Y,-Z
4 +X,1/2-Y,1/2+Z

loop_
_atom_site_label
_atom_site_type_symbol
_atom_site_fract_x
_atom_site_fract_y
_atom_site_fract_z
_atom_site_U_iso_or_equiv
_atom_site_adp_type
_atom_site_occupancy
_atom_site_symmetry_multiplicity
_atom_site_calc_flag
_atom_site_refinement_flags
Fe(1) Fe 0.26301(4) 0.38334(6) 0.23021(3) 0.0416(3) Uani 1.0 4 d .
Fe(2) Fe 0.18129(4) 0.24522(6) 0.26340(3) 0.0389(3) Uani 1.0 4 d .
Fe(3) Fe 0.30892(4) 0.22946(6) 0.27994(3) 0.0398(3) Uani 1.0 4 d .
Fe(4) Fe 0.24229(4) 0.36757(6) 0.32590(3) 0.0374(2) Uani 1.0 4 d .
S(1) S 0.25767(8) 0.23202(12) 0.20591(5) 0.0432(4) Uani 1.0 4 d .
S(2) S 0.33866(7) 0.38033(11) 0.29038(6) 0.0429(4) Uani 1.0 4 d .
S(3) S 0.16738(7) 0.40331(12) 0.26740(5) 0.0425(4) Uani 1.0 4 d .
S(4) S 0.23118(7) 0.21031(11) 0.33536(5) 0.0391(4) Uani 1.0 4 d .
S(5) S 0.09841(8) 0.15291(13) 0.23970(6) 0.0499(5) Uani 1.0 4 d .
S(6) S 0.38602(9) 0.11895(14) 0.27463(7) 0.0539(5) Uani 1.0 4 d .
S(7) S 0.24081(9) 0.47896(11) 0.38483(5) 0.0463(4) Uani 1.0 4 d .
P(1) P 0.44490(8) 0.60149(12) 0.41159(6) 0.0426(4) Uani 1.0 4 d .
P(2) P -0.12230(7) 0.27484(11) 0.32352(6) 0.0378(4) Uani 1.0 4 d .
O(1) O -0.0180(2) -0.1156(4) 0.37495(16) 0.0519(12) Uani 1.0 4 d .
O(2) O 0.4528(2) -0.0792(4) 0.45596(18) 0.0588(13) Uani 1.0 4 d .
O(3) O 0.1728(3) 0.3451(4) 0.57773(15) 0.0499(11) Uani 1.0 4 d .
O(4) O 0.2756(3) 0.4955(4) 0.19102(18) 0.0580(13) Uani 1.0 4 d .
O(5) O 0.3697(3) 0.4436(4) 0.16852(19) 0.0677(14) Uani 1.0 4 d .
N(1) N 0.4427(16) 0.927(3) 0.2194(12) 0.122(10) Uiso 0.3333 4 d .
N(2) N 0.4338(9) 0.8185(13) 0.1932(7) 0.132(6) Uiso 0.6667 4 d .
C(1) C 0.0654(3) 0.0764(5) 0.2827(2) 0.0392(13) Uani 1.0 4 d .
C(2) C 0.0080(3) 0.0345(5) 0.2700(3) 0.0427(14) Uani 1.0 4 d .
C(3) C -0.0218(3) -0.0291(5) 0.2999(3) 0.0474(16) Uani 1.0 4 d .
C(4) C 0.0067(3) -0.0524(5) 0.3436(2) 0.0403(14) Uani 1.0 4 d .
C(5) C 0.0647(3) -0.0109(5) 0.3577(2) 0.0369(13) Uani 1.0 4 d .
C(6) C 0.0929(3) 0.0525(5) 0.3265(2) 0.0403(13) Uani 1.0 4 d .
C(7) C 0.4048(3) 0.0700(5) 0.3310(3) 0.0453(15) Uani 1.0 4 d .
C(8) C 0.4678(3) 0.0506(6) 0.3417(3) 0.0562(18) Uani 1.0 4 d .
C(9) C 0.4852(4) 0.0012(6) 0.3830(3) 0.0558(18) Uani 1.0 4 d .
C(10) C 0.4406(3) -0.0272(5) 0.4149(3) 0.0465(15) Uani 1.0 4 d .
C(11) C 0.3758(3) -0.0048(4) 0.4059(3) 0.0401(14) Uani 1.0 4 d .
C(12) C 0.3599(3) 0.0432(5) 0.3643(3) 0.0435(14) Uani 1.0 4 d .
C(13) C 0.2184(3) 0.4356(5) 0.4409(2) 0.0390(13) Uani 1.0 4 d .
C(14) C 0.2067(3) 0.5023(5) 0.4759(3) 0.0442(14) Uani 1.0 4 d .
C(15) C 0.1918(4) 0.4760(5) 0.5222(3) 0.0507(16) Uani 1.0 4 d .
C(16) C 0.1882(3) 0.3805(5) 0.5333(2) 0.0420(14) Uani 1.0 4 d .
C(17) C 0.1977(3) 0.3107(4) 0.4983(2) 0.0363(12) Uani 1.0 4 d .
C(18) C 0.2136(3) 0.3396(4) 0.4528(2) 0.0376(13) Uani 1.0 4 d .
C(19) C -0.0751(4) -0.1634(6) 0.3599(3) 0.0576(19) Uani 1.0 4 d .
C(20) C 0.5170(4) -0.0984(6) 0.4674(3) 0.065(3) Uani 1.0 4 d .
C(21) C 0.1588(5) 0.4118(6) 0.6135(3) 0.071(3) Uani 1.0 4 d .
C(22) C 0.0919(3) -0.0380(5) 0.4057(3) 0.0445(15) Uani 1.0 4 d .
C(23) C 0.3278(3) -0.0437(5) 0.4401(3) 0.0449(15) Uani 1.0 4 d .
C(24) C 0.1903(4) 0.2084(5) 0.5133(3) 0.0446(15) Uani 1.0 4 d .
C(25) C 0.1512(3) 0.0122(4) 0.4244(2) 0.0361(13) Uani 1.0 4 d .
C(26) C 0.2116(3) -0.0297(4) 0.4177(2) 0.0375(13) Uani 1.0 4 d .
C(27) C 0.2645(3) 0.0077(4) 0.4424(2) 0.0389(13) Uani 1.0 4 d .
C(28) C 0.2584(3) 0.0875(5) 0.4718(2) 0.0386(13) Uani 1.0 4 d .
C(29) C 0.1994(3) 0.1310(4) 0.47669(19) 0.0367(13) Uani 1.0 4 d .
C(30) C 0.1461(3) 0.0950(5) 0.4519(2) 0.0404(14) Uani 1.0 4 d .
C(31) C 0.2176(4) -0.1152(5) 0.3854(3) 0.0472(16) Uani 1.0 4 d .
C(32) C 0.2142(4) -0.2112(5) 0.4129(3) 0.062(2) Uani 1.0 4 d .
C(33) C 0.3143(4) 0.1229(5) 0.5018(3) 0.0485(16) Uani 1.0 4 d .
C(34) C 0.3204(4) 0.0721(6) 0.5499(3) 0.0586(19) Uani 1.0 4 d .
C(35) C 0.0826(3) 0.1425(5) 0.4568(3) 0.0466(15) Uani 1.0 4 d .
C(36) C 0.0449(4) 0.1082(7) 0.4994(3) 0.066(2) Uani 1.0 4 d .
C(37) C 0.5287(3) 0.6250(5) 0.4083(3) 0.0437(14) Uani 1.0 4 d .
C(38) C 0.5504(4) 0.6978(6) 0.3799(3) 0.0584(19) Uani 1.0 4 d .
C(39) C 0.6145(4) 0.7144(6) 0.3773(3) 0.062(2) Uani 1.0 4 d .
C(40) C 0.6563(4) 0.6605(6) 0.4034(3) 0.061(2) Uani 1.0 4 d .
C(41) C 0.6355(4) 0.5888(6) 0.4317(3) 0.062(2) Uani 1.0 4 d .
C(42) C 0.5711(4) 0.5702(6) 0.4335(3) 0.0558(18) Uani 1.0 4 d .
C(43) C 0.4140(3) 0.6524(5) 0.4645(3) 0.0456(15) Uani 1.0 4 d .
C(44) C 0.4526(4) 0.6849(5) 0.5022(3) 0.0533(17) Uani 1.0 4 d .
C(45) C 0.4251(4) 0.7245(6) 0.5422(3) 0.066(2) Uani 1.0 4 d .
C(46) C 0.3607(4) 0.7272(6) 0.5462(3) 0.063(2) Uani 1.0 4 d .
C(47) C 0.3219(4) 0.6939(7) 0.5101(3) 0.066(2) Uani 1.0 4 d .
C(48) C 0.3476(4) 0.6569(6) 0.4690(3) 0.0552(18) Uani 1.0 4 d .
C(49) C 0.4332(3) 0.4748(5) 0.4110(3) 0.0483(16) Uani 1.0 4 d .
C(50) C 0.3882(4) 0.4348(6) 0.4414(3) 0.063(2) Uani 1.0 4 d .
C(51) C 0.3777(5) 0.3359(7) 0.4381(4) 0.075(3) Uani 1.0 4 d .
C(52) C 0.4096(5) 0.2810(6) 0.4077(4) 0.076(3) Uani 1.0 4 d .
C(53) C 0.4524(5) 0.3216(6) 0.3777(3) 0.074(3) Uani 1.0 4 d .
C(54) C 0.4652(4) 0.4188(5) 0.3798(3) 0.0590(19) Uani 1.0 4 d .
C(55) C 0.4037(3) 0.6563(5) 0.3620(3) 0.0415(14) Uani 1.0 4 d .
C(56) C 0.3834(4) 0.6029(5) 0.3246(3) 0.064(2) Uani 1.0 4 d .
C(57) C 0.3527(5) 0.6471(6) 0.2855(3) 0.081(3) Uani 1.0 4 d .
C(58) C 0.3436(4) 0.7430(6) 0.2857(3) 0.0608(19) Uani 1.0 4 d .
C(59) C 0.3642(4) 0.7956(6) 0.3227(3) 0.0581(18) Uani 1.0 4 d .
C(60) C 0.3938(4) 0.7530(5) 0.3622(3) 0.0506(17) Uani 1.0 4 d .
C(61) C -0.1194(3) 0.2237(4) 0.2651(3) 0.0412(14) Uani 1.0 4 d .
C(62) C -0.0696(4) 0.2441(5) 0.2357(3) 0.0509(16) Uani 1.0 4 d .
C(63) C -0.0722(4) 0.2126(6) 0.1883(3) 0.0582(19) Uani 1.0 4 d .
C(64) C -0.1241(4) 0.1621(5) 0.1714(3) 0.0542(18) Uani 1.0 4 d .
C(65) C -0.1734(4) 0.1432(5) 0.2009(3) 0.0581(19) Uani 1.0 4 d .
C(66) C -0.1725(4) 0.1747(5) 0.2479(3) 0.0510(16) Uani 1.0 4 d .
C(67) C -0.1886(3) 0.3548(5) 0.3204(3) 0.0397(13) Uani 1.0 4 d .
C(68) C -0.1927(4) 0.4179(5) 0.2820(3) 0.0505(16) Uani 1.0 4 d .
C(69) C -0.2453(4) 0.4745(5) 0.2765(3) 0.0576(19) Uani 1.0 4 d .
C(70) C -0.2935(4) 0.4678(6) 0.3080(3) 0.062(2) Uani 1.0 4 d .
C(71) C -0.2893(4) 0.4053(6) 0.3457(3) 0.065(2) Uani 1.0 4 d .
C(72) C -0.2380(3) 0.3491(5) 0.3522(3) 0.0506(16) Uani 1.0 4 d .
C(73) C -0.1353(3) 0.1923(5) 0.3702(3) 0.0442(14) Uani 1.0 4 d .
C(74) C -0.1555(4) 0.0999(5) 0.3634(3) 0.0555(18) Uani 1.0 4 d .
C(75) C -0.1699(5) 0.0414(6) 0.4029(4) 0.075(3) Uani 1.0 4 d .
C(76) C -0.1636(4) 0.0755(7) 0.4476(3) 0.067(3) Uani 1.0 4 d .
C(77) C -0.1405(4) 0.1675(7) 0.4558(3) 0.071(3) Uani 1.0 4 d .
C(78) C -0.1271(4) 0.2246(6) 0.4167(3) 0.061(2) Uani 1.0 4 d .
C(79) C -0.0496(3) 0.3337(5) 0.3384(2) 0.0374(13) Uani 1.0 4 d .
C(80) C -0.0448(4) 0.4322(5) 0.3388(3) 0.0478(15) Uani 1.0 4 d .
C(81) C 0.0116(4) 0.4740(6) 0.3522(3) 0.0565(18) Uani 1.0 4 d .
C(82) C 0.0631(4) 0.4212(7) 0.3646(3) 0.062(2) Uani 1.0 4 d .
C(83) C 0.0597(4) 0.3230(6) 0.3623(3) 0.0588(19) Uani 1.0 4 d .
C(84) C 0.0031(3) 0.2781(5) 0.3497(3) 0.0471(15) Uani 1.0 4 d .
C(85) C 0.3287(4) 0.5054(5) 0.1706(3) 0.0492(16) Uani 1.0 4 d .
C(86) C 0.3387(4) 0.6011(6) 0.1471(3) 0.065(2) Uani 1.0 4 d .
C(87) C 0.489(2) 0.875(3) 0.2515(16) 0.101(12) Uiso 0.3333 4 d .
C(88) C 0.5302(19) 0.827(3) 0.2798(15) 0.085(12) Uiso 0.3333 4 d .
C(89) C -0.0057(15) 0.528(2) 0.4900(11) 0.124(9) Uiso 0.5000 4 d .
C(90) C -0.0015(11) 0.6278(17) 0.4829(8) 0.094(6) Uiso 0.5000 4 d .
C(91) C 0.0410(11) 0.6631(17) 0.4540(8) 0.096(6) Uiso 0.5000 4 d .
C(92) C 0.4637(8) 0.8383(13) 0.2256(7) 0.087(5) Uiso 0.6667 4 d .
C(93) C 0.5120(13) 0.838(2) 0.2681(10) 0.111(9) Uiso 0.6667 4 d .
H(2) H -0.0113 0.0498 0.2401 0.0513 Uiso 1.0 4 calc R
H(3) H -0.0612 -0.0565 0.2907 0.0569 Uiso 1.0 4 calc R
H(6) H 0.1324 0.0802 0.3354 0.0483 Uiso 1.0 4 calc R
H(8) H 0.4995 0.0713 0.3206 0.0674 Uiso 1.0 4 calc R
H(9) H 0.5285 -0.0131 0.3892 0.0670 Uiso 1.0 4 calc R
H(12) H 0.3168 0.0586 0.3580 0.0522 Uiso 1.0 4 calc R
H(14) H 0.2089 0.5680 0.4682 0.0530 Uiso 1.0 4 calc R
H(15) H 0.1843 0.5229 0.5458 0.0609 Uiso 1.0 4 calc R
H(18) H 0.2213 0.2929 0.4292 0.0451 Uiso 1.0 4 calc R
H(19A) H -0.0687 -0.1938 0.3289 0.0691 Uiso 1.0 4 calc R
H(19B) H -0.1096 -0.1172 0.3570 0.0691 Uiso 1.0 4 calc R
H(19C) H -0.0858 -0.2119 0.3835 0.0691 Uiso 1.0 4 calc R
H(20A) H 0.5401 -0.0383 0.4711 0.0774 Uiso 1.0 4 calc R
H(20B) H 0.5355 -0.1357 0.4417 0.0774 Uiso 1.0 4 calc R
H(20C) H 0.5199 -0.1344 0.4973 0.0774 Uiso 1.0 4 calc R
H(21A) H 0.1227 0.4508 0.6030 0.0848 Uiso 1.0 4 calc R
H(21B) H 0.1956 0.4528 0.6195 0.0848 Uiso 1.0 4 calc R
H(21C) H 0.1484 0.3782 0.6430 0.0848 Uiso 1.0 4 calc R
H(22A) H 0.1011 -0.1070 0.4050 0.0535 Uiso 1.0 4 calc R
H(22B) H 0.0585 -0.0283 0.4295 0.0535 Uiso 1.0 4 calc R
H(23A) H 0.3473 -0.0435 0.4726 0.0538 Uiso 1.0 4 calc R
H(23B) H 0.3195 -0.1109 0.4315 0.0538 Uiso 1.0 4 calc R
H(24A) H 0.1473 0.2010 0.5261 0.0535 Uiso 1.0 4 calc R
H(24B) H 0.2206 0.1965 0.5401 0.0535 Uiso 1.0 4 calc R
H(31A) H 0.2584 -0.1117 0.3689 0.0567 Uiso 1.0 4 calc R
H(31B) H 0.1833 -0.1134 0.3608 0.0567 Uiso 1.0 4 calc R
H(32A) H 0.1706 -0.2226 0.4225 0.0748 Uiso 1.0 4 calc R
H(32B) H 0.2420 -0.2083 0.4413 0.0748 Uiso 1.0 4 calc R
H(32C) H 0.2279 -0.2630 0.3921 0.0748 Uiso 1.0 4 calc R
H(33A) H 0.3095 0.1920 0.5074 0.0582 Uiso 1.0 4 calc R
H(33B) H 0.3536 0.1131 0.4840 0.0582 Uiso 1.0 4 calc R
H(34A) H 0.3275 0.0041 0.5446 0.0703 Uiso 1.0 4 calc R
H(34B) H 0.2814 0.0809 0.5676 0.0703 Uiso 1.0 4 calc R
H(34C) H 0.3562 0.0988 0.5683 0.0703 Uiso 1.0 4 calc R
H(35A) H 0.0572 0.1312 0.4273 0.0560 Uiso 1.0 4 calc R
H(35B) H 0.0892 0.2120 0.4598 0.0560 Uiso 1.0 4 calc R
H(36A) H 0.0663 0.1285 0.5291 0.0786 Uiso 1.0 4 calc R
H(36B) H 0.0421 0.0386 0.4988 0.0786 Uiso 1.0 4 calc R
H(36C) H 0.0023 0.1355 0.4977 0.0786 Uiso 1.0 4 calc R
H(38) H 0.5214 0.7362 0.3622 0.0701 Uiso 1.0 4 calc R
H(39) H 0.6296 0.7635 0.3573 0.0748 Uiso 1.0 4 calc R
H(40) H 0.7003 0.6731 0.4019 0.0736 Uiso 1.0 4 calc R
H(41) H 0.6647 0.5519 0.4501 0.0740 Uiso 1.0 4 calc R
H(42) H 0.5564 0.5190 0.4524 0.0669 Uiso 1.0 4 calc R
H(44) H 0.4973 0.6800 0.5006 0.0640 Uiso 1.0 4 calc R
H(45) H 0.4513 0.7500 0.5670 0.0794 Uiso 1.0 4 calc R
H(46) H 0.3428 0.7524 0.5743 0.0760 Uiso 1.0 4 calc R
H(47) H 0.2773 0.6963 0.5133 0.0788 Uiso 1.0 4 calc R
H(48) H 0.3206 0.6345 0.4439 0.0662 Uiso 1.0 4 calc R
H(50) H 0.3658 0.4730 0.4632 0.0755 Uiso 1.0 4 calc R
H(51) H 0.3472 0.3074 0.4579 0.0901 Uiso 1.0 4 calc R
H(52) H 0.4026 0.2143 0.4069 0.0917 Uiso 1.0 4 calc R
H(53) H 0.4735 0.2831 0.3552 0.0883 Uiso 1.0 4 calc R
H(54) H 0.4959 0.4459 0.3598 0.0709 Uiso 1.0 4 calc R
H(56) H 0.3898 0.5360 0.3247 0.0765 Uiso 1.0 4 calc R
H(57) H 0.3384 0.6101 0.2590 0.0966 Uiso 1.0 4 calc R
H(58) H 0.3224 0.7727 0.2595 0.0729 Uiso 1.0 4 calc R
H(59) H 0.3585 0.8626 0.3221 0.0697 Uiso 1.0 4 calc R
H(60) H 0.4071 0.7903 0.3888 0.0608 Uiso 1.0 4 calc R
H(62) H -0.0342 0.2791 0.2474 0.0611 Uiso 1.0 4 calc R
H(63) H -0.0382 0.2259 0.1677 0.0698 Uiso 1.0 4 calc R
H(64) H -0.1256 0.1403 0.1393 0.0650 Uiso 1.0 4 calc R
H(65) H -0.2087 0.1081 0.1890 0.0697 Uiso 1.0 4 calc R
H(66) H -0.2074 0.1632 0.2680 0.0612 Uiso 1.0 4 calc R
H(68) H -0.1594 0.4217 0.2599 0.0606 Uiso 1.0 4 calc R
H(69) H -0.2482 0.5183 0.2507 0.0691 Uiso 1.0 4 calc R
H(70) H -0.3301 0.5064 0.3038 0.0739 Uiso 1.0 4 calc R
H(71) H -0.3229 0.4016 0.3675 0.0780 Uiso 1.0 4 calc R
H(72) H -0.2358 0.3060 0.3783 0.0608 Uiso 1.0 4 calc R
H(74) H -0.1597 0.0752 0.3319 0.0665 Uiso 1.0 4 calc R
H(75) H -0.1841 -0.0220 0.3978 0.0902 Uiso 1.0 4 calc R
H(76) H -0.1748 0.0368 0.4739 0.0806 Uiso 1.0 4 calc R
H(77) H -0.1341 0.1906 0.4874 0.0853 Uiso 1.0 4 calc R
H(78) H -0.1120 0.2874 0.4220 0.0736 Uiso 1.0 4 calc R
H(80) H -0.0802 0.4704 0.3299 0.0574 Uiso 1.0 4 calc R
H(81) H 0.0146 0.5414 0.3529 0.0677 Uiso 1.0 4 calc R
H(82) H 0.1012 0.4514 0.3748 0.0741 Uiso 1.0 4 calc R
H(83) H 0.0963 0.2859 0.3694 0.0706 Uiso 1.0 4 calc R
H(84) H 0.0005 0.2106 0.3488 0.0565 Uiso 1.0 4 calc R
H(86A) H 0.3687 0.5943 0.1212 0.0781 Uiso 1.0 4 calc R
H(86B) H 0.3555 0.6463 0.1708 0.0781 Uiso 1.0 4 calc R
H(86C) H 0.2982 0.6248 0.1341 0.0781 Uiso 1.0 4 calc R

loop_
_atom_site_aniso_label
_atom_site_aniso_U_11
_atom_site_aniso_U_22
_atom_site_aniso_U_33
_atom_site_aniso_U_12
_atom_site_aniso_U_13
_atom_site_aniso_U_23
Fe(1) 0.0497(6) 0.0418(5) 0.0333(5) -0.0013(4) 0.0004(4) 0.0042(4)
Fe(2) 0.0414(5) 0.0416(5) 0.0336(5) -0.0033(4) -0.0039(4) -0.0011(4)
Fe(3) 0.0405(5) 0.0403(5) 0.0387(5) -0.0022(4) -0.0010(4) -0.0004(4)
Fe(4) 0.0435(5) 0.0375(5) 0.0309(5) -0.0015(4) -0.0040(4) 0.0008(4)
S(1) 0.0489(9) 0.0471(9) 0.0336(8) -0.0039(7) 0.0010(7) -0.0038(7)
S(2) 0.0435(9) 0.0426(8) 0.0425(9) -0.0073(7) -0.0017(7) -0.0004(7)
S(3) 0.0444(9) 0.0454(9) 0.0372(8) 0.0031(7) -0.0058(7) 0.0004(7)
S(4) 0.0430(8) 0.0394(8) 0.0348(8) -0.0018(7) -0.0021(6) 0.0033(6)
S(5) 0.0536(10) 0.0612(11) 0.0345(9) -0.0170(8) -0.0100(7) 0.0066(7)
S(6) 0.0532(10) 0.0584(11) 0.0504(10) 0.0091(9) 0.0059(8) -0.0020(8)
S(7) 0.0677(11) 0.0386(8) 0.0324(8) -0.0069(8) -0.0041(7) 0.0018(6)
P(1) 0.0454(9) 0.0401(9) 0.0421(9) -0.0054(7) -0.0047(7) -0.0001(7)
P(2) 0.0405(8) 0.0363(8) 0.0365(9) -0.0018(7) -0.0012(7) 0.0003(6)
O(1) 0.053(3) 0.058(3) 0.045(3) -0.025(3) -0.005(2) 0.005(2)
O(2) 0.046(3) 0.058(3) 0.071(4) 0.008(3) -0.022(3) 0.005(3)
O(3) 0.065(3) 0.051(3) 0.034(3) -0.003(3) 0.009(2) -0.006(2)
O(4) 0.060(3) 0.053(3) 0.061(3) 0.002(3) 0.006(3) 0.010(3)
O(5) 0.076(4) 0.067(4) 0.060(4) 0.016(3) 0.005(3) 0.006(3)
C(1) 0.039(3) 0.044(4) 0.035(3) -0.004(3) -0.002(3) 0.000(3)
C(2) 0.043(4) 0.050(4) 0.035(4) -0.005(3) -0.013(3) 0.000(3)
C(3) 0.041(4) 0.057(4) 0.044(4) -0.005(3) -0.012(3) -0.005(3)
C(4) 0.045(4) 0.042(4) 0.034(3) -0.005(3) 0.002(3) -0.001(3)
C(5) 0.039(3) 0.040(3) 0.032(3) 0.006(3) 0.000(3) 0.002(3)
C(6) 0.043(4) 0.042(4) 0.036(4) -0.004(3) -0.002(3) 0.002(3)
C(7) 0.045(4) 0.040(4) 0.051(4) 0.004(3) -0.001(3) -0.012(3)
C(8) 0.037(4) 0.068(5) 0.063(5) -0.002(4) 0.002(3) -0.008(4)
C(9) 0.040(4) 0.058(5) 0.069(5) 0.002(4) -0.003(4) -0.002(4)
C(10) 0.044(4) 0.042(4) 0.053(4) -0.000(3) -0.014(3) -0.003(3)
C(11) 0.037(3) 0.032(3) 0.051(4) -0.001(3) -0.009(3) -0.007(3)
C(12) 0.041(4) 0.035(3) 0.054(4) 0.006(3) -0.006(3) -0.009(3)
C(13) 0.039(3) 0.036(3) 0.041(4) 0.001(3) -0.012(3) 0.003(3)
C(14) 0.059(4) 0.034(3) 0.040(4) -0.002(3) 0.001(3) -0.005(3)
C(15) 0.074(5) 0.039(4) 0.040(4) -0.007(4) 0.007(4) -0.005(3)
C(16) 0.049(4) 0.044(4) 0.033(4) -0.007(3) -0.002(3) -0.001(3)
C(17) 0.037(3) 0.037(3) 0.035(3) -0.000(3) -0.005(3) -0.004(3)
C(18) 0.047(4) 0.033(3) 0.032(3) -0.002(3) -0.008(3) -0.002(3)
C(19) 0.055(4) 0.062(5) 0.055(5) -0.026(4) -0.009(4) -0.003(4)
C(20) 0.050(4) 0.060(5) 0.082(6) 0.006(4) -0.032(4) -0.004(4)
C(21) 0.106(7) 0.067(5) 0.041(4) -0.000(5) 0.024(4) -0.016(4)
C(22) 0.041(4) 0.047(4) 0.046(4) -0.005(3) -0.010(3) 0.006(3)
C(23) 0.044(4) 0.039(4) 0.052(4) 0.001(3) -0.006(3) 0.005(3)
C(24) 0.060(4) 0.037(4) 0.037(4) -0.002(3) 0.001(3) -0.001(3)
C(25) 0.041(3) 0.035(3) 0.032(3) -0.003(3) -0.011(3) 0.006(3)
C(26) 0.046(4) 0.030(3) 0.037(3) -0.004(3) -0.005(3) 0.002(3)
C(27) 0.044(4) 0.032(3) 0.041(4) 0.001(3) -0.012(3) 0.004(3)
C(28) 0.046(4) 0.040(3) 0.030(3) -0.005(3) -0.008(3) 0.008(3)
C(29) 0.050(4) 0.034(3) 0.026(3) -0.003(3) 0.001(3) 0.003(3)
C(30) 0.051(4) 0.036(3) 0.034(3) 0.001(3) -0.002(3) 0.004(3)
C(31) 0.053(4) 0.039(4) 0.049(4) -0.008(3) -0.007(3) -0.010(3)
C(32) 0.073(5) 0.040(4) 0.073(6) -0.004(4) -0.016(4) -0.002(4)
C(33) 0.054(4) 0.046(4) 0.045(4) -0.012(3) -0.010(3) 0.002(3)
C(34) 0.066(5) 0.064(5) 0.046(4) -0.012(4) -0.015(4) 0.012(4)
C(35) 0.046(4) 0.050(4) 0.044(4) 0.006(3) -0.003(3) -0.001(3)
C(36) 0.057(5) 0.071(6) 0.070(6) 0.002(4) 0.007(4) 0.004(4)
C(37) 0.042(4) 0.039(4) 0.051(4) -0.002(3) -0.001(3) 0.004(3)
C(38) 0.055(5) 0.057(5) 0.064(5) -0.009(4) -0.008(4) 0.010(4)
C(39) 0.052(5) 0.062(5) 0.073(6) -0.012(4) 0.006(4) 0.007(4)
C(40) 0.052(5) 0.080(6) 0.052(5) -0.005(4) 0.003(4) -0.010(4)
C(41) 0.046(4) 0.073(6) 0.066(5) 0.003(4) 0.004(4) 0.010(4)
C(42) 0.049(4) 0.056(5) 0.062(5) -0.003(4) -0.002(4) 0.008(4)
C(43) 0.051(4) 0.045(4) 0.041(4) -0.004(3) -0.005(3) 0.001(3)
C(44) 0.056(4) 0.049(4) 0.054(5) 0.002(4) -0.010(4) -0.004(4)
C(45) 0.070(6) 0.074(6) 0.054(5) -0.005(5) -0.007(4) -0.016(4)
C(46) 0.081(6) 0.062(5) 0.048(5) 0.013(5) 0.008(4) -0.004(4)
C(47) 0.057(5) 0.078(6) 0.062(5) -0.000(4) 0.006(4) 0.004(5)
C(48) 0.043(4) 0.075(5) 0.047(4) -0.008(4) -0.005(3) 0.002(4)
C(49) 0.049(4) 0.049(4) 0.046(4) -0.010(3) -0.013(3) 0.006(3)
C(50) 0.050(4) 0.064(5) 0.074(6) -0.015(4) -0.008(4) 0.028(4)
C(51) 0.067(5) 0.055(5) 0.102(7) -0.016(5) -0.025(5) 0.023(5)
C(52) 0.092(7) 0.048(5) 0.087(7) -0.014(5) -0.037(6) 0.013(5)
C(53) 0.108(7) 0.051(5) 0.061(5) 0.009(5) -0.028(5) -0.005(4)
C(54) 0.078(5) 0.045(4) 0.054(5) -0.004(4) -0.005(4) -0.002(4)
C(55) 0.049(4) 0.033(3) 0.042(4) -0.003(3) -0.001(3) 0.003(3)
C(56) 0.093(6) 0.037(4) 0.060(5) -0.001(4) -0.026(5) 0.004(4)
C(57) 0.136(9) 0.048(5) 0.056(5) -0.003(5) -0.037(6) -0.005(4)
C(58) 0.075(5) 0.052(5) 0.055(5) -0.002(4) -0.011(4) 0.008(4)
C(59) 0.073(5) 0.046(4) 0.055(5) 0.008(4) 0.004(4) 0.002(4)
C(60) 0.064(5) 0.046(4) 0.042(4) 0.002(4) -0.012(4) -0.005(3)
C(61) 0.048(4) 0.031(3) 0.044(4) 0.000(3) -0.003(3) -0.005(3)
C(62) 0.054(4) 0.054(4) 0.045(4) -0.005(4) -0.006(3) -0.004(3)
C(63) 0.070(5) 0.063(5) 0.042(4) 0.007(4) 0.008(4) 0.005(4)
C(64) 0.072(5) 0.050(4) 0.041(4) 0.013(4) -0.010(4) -0.007(3)
C(65) 0.077(5) 0.051(4) 0.046(4) -0.007(4) -0.015(4) -0.013(4)
C(66) 0.058(4) 0.045(4) 0.050(4) -0.007(4) 0.005(4) -0.005(3)
C(67) 0.045(4) 0.034(3) 0.040(4) -0.004(3) -0.007(3) -0.004(3)
C(68) 0.057(4) 0.039(4) 0.056(5) 0.008(3) -0.004(4) -0.000(3)
C(69) 0.070(5) 0.044(4) 0.058(5) 0.007(4) -0.013(4) 0.014(4)
C(70) 0.045(4) 0.054(5) 0.085(6) 0.004(4) -0.012(4) -0.002(4)
C(71) 0.046(4) 0.067(5) 0.083(6) 0.011(4) 0.011(4) 0.006(5)
C(72) 0.046(4) 0.044(4) 0.062(5) 0.001(3) 0.000(4) 0.003(3)
C(73) 0.048(4) 0.042(4) 0.042(4) -0.003(3) -0.004(3) 0.005(3)
C(74) 0.061(5) 0.048(4) 0.058(5) 0.001(4) 0.007(4) 0.003(4)
C(75) 0.084(6) 0.048(5) 0.095(7) 0.000(4) 0.022(5) 0.018(5)
C(76) 0.067(5) 0.079(6) 0.055(5) 0.002(5) 0.007(4) 0.029(5)
C(77) 0.072(6) 0.099(7) 0.042(5) -0.004(5) -0.010(4) 0.020(5)
C(78) 0.068(5) 0.069(5) 0.046(5) -0.017(4) -0.006(4) 0.000(4)
C(79) 0.044(4) 0.039(3) 0.029(3) -0.006(3) 0.002(3) -0.000(3)
C(80) 0.059(4) 0.046(4) 0.039(4) -0.008(3) 0.001(3) -0.005(3)
C(81) 0.060(5) 0.051(4) 0.059(5) -0.013(4) 0.002(4) -0.007(4)
C(82) 0.055(5) 0.076(6) 0.055(5) -0.009(4) 0.002(4) -0.005(4)
C(83) 0.042(4) 0.078(6) 0.056(5) 0.002(4) -0.008(4) 0.005(4)
C(84) 0.041(4) 0.046(4) 0.054(4) 0.002(3) -0.005(3) 0.006(3)
C(85) 0.068(5) 0.044(4) 0.035(4) 0.001(4) -0.003(3) 0.000(3)
C(86) 0.079(6) 0.056(5) 0.061(5) -0.006(4) 0.009(4) 0.016(4)

loop_
_atom_type_symbol
_atom_type_description
_atom_type_scat_dispersion_real
_atom_type_scat_dispersion_imag
_atom_type_scat_source
Fe Fe 0.3463 0.8444
;
International Tables for Crystallography
(1992, Vol. C, Tables 4.2.6.8 and 6.1.1.4)
;
S S 0.1246 0.1234
;
International Tables for Crystallography
(1992, Vol. C, Tables 4.2.6.8 and 6.1.1.4)
;
O O 0.0106 0.0060
;
International Tables for Crystallography
(1992, Vol. C, Tables 4.2.6.8 and 6.1.1.4)
;
C C 0.0033 0.0016
;
International Tables for Crystallography
(1992, Vol. C, Tables 4.2.6.8 and 6.1.1.4)
;
H H 0.0000 0.0000
;
International Tables for Crystallography
(1992, Vol. C, Table 6.1.1.4)
;
P P 0.1023 0.0942
;
International Tables for Crystallography
(1992, Vol. C, Tables 4.2.6.8 and 6.1.1.4)
;
N N 0.0061 0.0033
;
International Tables for Crystallography
(1992, Vol. C, Tables 4.2.6.8 and 6.1.1.4)
;

loop_
_geom_angle_atom_site_label_1
_geom_angle_atom_site_label_2
_geom_angle_atom_site_label_3
_geom_angle
_geom_angle_publ_flag
_geom_angle_site_symmetry_1
Fe(2) Fe(1) Fe(3) 59.55(4) yes .
Fe(2) Fe(1) Fe(4) 59.99(3) yes .
Fe(2) Fe(1) S(1) 53.74(5) yes .
Fe(2) Fe(1) S(2) 99.79(6) yes .
Fe(2) Fe(1) S(3) 51.40(5) yes .
Fe(2) Fe(1) O(4) 148.38(15) yes .
Fe(3) Fe(1) Fe(4) 60.02(3) yes .
Fe(3) Fe(1) S(1) 54.43(5) yes .
Fe(3) Fe(1) S(2) 51.64(5) yes .
Fe(3) Fe(1) S(3) 99.81(6) yes .
Fe(3) Fe(1) O(4) 151.27(15) yes .
Fe(4) Fe(1) S(1) 102.31(6) yes .
Fe(4) Fe(1) S(2) 53.41(5) yes .
Fe(4) Fe(1) S(3) 53.65(5) yes .
Fe(4) Fe(1) O(4) 130.28(16) yes .
S(1) Fe(1) S(2) 103.61(7) yes .
S(1) Fe(1) S(3) 102.35(7) yes .
S(1) Fe(1) O(4) 127.36(16) yes .
S(2) Fe(1) S(3) 105.86(7) yes .
S(2) Fe(1) O(4) 109.12(16) yes .
S(3) Fe(1) O(4) 106.74(16) yes .
Fe(1) Fe(2) Fe(3) 59.59(3) yes .
Fe(1) Fe(2) Fe(4) 59.30(4) yes .
Fe(1) Fe(2) S(1) 51.15(5) yes .
Fe(1) Fe(2) S(3) 53.64(5) yes .
Fe(1) Fe(2) S(4) 99.53(5) yes .
Fe(1) Fe(2) S(5) 141.78(6) yes .
Fe(3) Fe(2) Fe(4) 59.80(3) yes .
Fe(3) Fe(2) S(1) 53.85(5) yes .
Fe(3) Fe(2) S(3) 101.63(6) yes .
Fe(3) Fe(2) S(4) 53.49(5) yes .
Fe(3) Fe(2) S(5) 139.10(6) yes .
Fe(4) Fe(2) S(1) 99.67(6) yes .
Fe(4) Fe(2) S(3) 53.85(5) yes .
Fe(4) Fe(2) S(4) 51.60(5) yes .
Fe(4) Fe(2) S(5) 153.01(6) yes .
S(1) Fe(2) S(3) 102.03(7) yes .
S(1) Fe(2) S(4) 106.16(7) yes .
S(1) Fe(2) S(5) 107.31(7) yes .
S(3) Fe(2) S(4) 102.99(7) yes .
S(3) Fe(2) S(5) 118.66(7) yes .
S(4) Fe(2) S(5) 117.99(7) yes .
Fe(1) Fe(3) Fe(2) 60.86(3) yes .
Fe(1) Fe(3) Fe(4) 59.92(4) yes .
Fe(1) Fe(3) S(1) 51.65(5) yes .
Fe(1) Fe(3) S(2) 53.93(5) yes .
Fe(1) Fe(3) S(4) 100.65(6) yes .
Fe(1) Fe(3) S(6) 139.25(7) yes .
Fe(2) Fe(3) Fe(4) 60.40(3) yes .
Fe(2) Fe(3) S(1) 53.70(5) yes .
Fe(2) Fe(3) S(2) 102.68(6) yes .
Fe(2) Fe(3) S(4) 53.64(5) yes .
Fe(2) Fe(3) S(6) 139.01(7) yes .
Fe(4) Fe(3) S(1) 100.04(6) yes .
Fe(4) Fe(3) S(2) 53.88(5) yes .
Fe(4) Fe(3) S(4) 51.88(5) yes .
Fe(4) Fe(3) S(6) 153.96(7) yes .
S(1) Fe(3) S(2) 103.14(7) yes .
S(1) Fe(3) S(4) 106.16(7) yes .
S(1) Fe(3) S(6) 105.98(8) yes .
S(2) Fe(3) S(4) 103.09(7) yes .
S(2) Fe(3) S(6) 117.43(8) yes .
S(4) Fe(3) S(6) 119.44(8) yes .
Fe(1) Fe(4) Fe(2) 60.71(4) yes .
Fe(1) Fe(4) Fe(3) 60.06(3) yes .
Fe(1) Fe(4) S(2) 53.51(5) yes .
Fe(1) Fe(4) S(3) 53.79(5) yes .
Fe(1) Fe(4) S(4) 102.45(5) yes .
Fe(1) Fe(4) S(7) 131.32(6) yes .
Fe(2) Fe(4) Fe(3) 59.80(4) yes .
Fe(2) Fe(4) S(2) 100.43(6) yes .
Fe(2) Fe(4) S(3) 51.73(5) yes .
Fe(2) Fe(4) S(4) 53.84(5) yes .
Fe(2) Fe(4) S(7) 151.25(7) yes .
Fe(3) Fe(4) S(2) 51.68(5) yes .
Fe(3) Fe(4) S(3) 99.95(6) yes .
Fe(3) Fe(4) S(4) 54.00(5) yes .
Fe(3) Fe(4) S(7) 147.63(7) yes .
S(2) Fe(4) S(3) 106.09(7) yes .
S(2) Fe(4) S(4) 103.00(7) yes .
S(2) Fe(4) S(7) 106.71(7) yes .
S(3) Fe(4) S(4) 103.10(7) yes .
S(3) Fe(4) S(7) 110.16(7) yes .
S(4) Fe(4) S(7) 126.16(7) yes .
Fe(1) S(1) Fe(2) 75.11(6) yes .
Fe(1) S(1) Fe(3) 73.92(6) yes .
Fe(2) S(1) Fe(3) 72.45(6) yes .
Fe(1) S(2) Fe(3) 74.43(6) yes .
Fe(1) S(2) Fe(4) 73.08(6) yes .
Fe(3) S(2) Fe(4) 74.45(6) yes .
Fe(1) S(3) Fe(2) 74.96(6) yes .
Fe(1) S(3) Fe(4) 72.56(6) yes .
Fe(2) S(3) Fe(4) 74.42(6) yes .
Fe(2) S(4) Fe(3) 72.87(6) yes .
Fe(2) S(4) Fe(4) 74.56(6) yes .
Fe(3) S(4) Fe(4) 74.12(6) yes .
Fe(2) S(5) C(1) 117.5(2) yes .
Fe(3) S(6) C(7) 111.0(3) yes .
Fe(4) S(7) C(13) 114.7(2) yes .
C(37) P(1) C(43) 110.4(3) yes .
C(37) P(1) C(49) 108.4(3) yes .
C(37) P(1) C(55) 109.9(3) yes .
C(43) P(1) C(49) 110.6(4) yes .
C(43) P(1) C(55) 106.9(3) yes .
C(49) P(1) C(55) 110.7(3) yes .
C(61) P(2) C(67) 104.5(3) yes .
C(61) P(2) C(73) 114.9(3) yes .
C(61) P(2) C(79) 110.6(3) yes .
C(67) P(2) C(73) 108.0(3) yes .
C(67) P(2) C(79) 112.8(3) yes .
C(73) P(2) C(79) 106.1(3) yes .
C(4) O(1) C(19) 116.7(5) yes .
C(10) O(2) C(20) 116.8(6) yes .
C(16) O(3) C(21) 117.3(6) yes .
Fe(1) O(4) C(85) 118.2(5) yes .
S(5) C(1) C(2) 116.1(5) yes .
S(5) C(1) C(6) 125.8(5) yes .
C(2) C(1) C(6) 118.1(6) yes .
C(1) C(2) C(3) 121.7(6) yes .
C(2) C(3) C(4) 119.3(6) yes .
O(1) C(4) C(3) 123.7(6) yes .
O(1) C(4) C(5) 115.8(5) yes .
C(3) C(4) C(5) 120.5(6) yes .
C(4) C(5) C(6) 118.2(6) yes .
C(4) C(5) C(22) 117.4(6) yes .
C(6) C(5) C(22) 124.3(6) yes .
C(1) C(6) C(5) 122.2(6) yes .
S(6) C(7) C(8) 117.9(6) yes .
S(6) C(7) C(12) 124.1(5) yes .
C(8) C(7) C(12) 117.9(7) yes .
C(7) C(8) C(9) 120.9(7) yes .
C(8) C(9) C(10) 120.8(7) yes .
O(2) C(10) C(9) 125.1(6) yes .
O(2) C(10) C(11) 115.2(6) yes .
C(9) C(10) C(11) 119.6(6) yes .
C(10) C(11) C(12) 118.1(6) yes .
C(10) C(11) C(23) 117.7(6) yes .
C(12) C(11) C(23) 123.9(6) yes .
C(7) C(12) C(11) 122.6(6) yes .
S(7) C(13) C(14) 117.0(5) yes .
S(7) C(13) C(18) 124.9(5) yes .
C(14) C(13) C(18) 118.1(6) yes .
C(13) C(14) C(15) 121.9(6) yes .
C(14) C(15) C(16) 118.8(6) yes .
O(3) C(16) C(15) 124.4(6) yes .
O(3) C(16) C(17) 114.6(6) yes .
C(15) C(16) C(17) 121.0(6) yes .
C(16) C(17) C(18) 118.6(6) yes .
C(16) C(17) C(24) 117.1(6) yes .
C(18) C(17) C(24) 124.3(6) yes .
C(13) C(18) C(17) 121.6(6) yes .
C(5) C(22) C(25) 119.1(6) yes .
C(11) C(23) C(27) 117.2(6) yes .
C(17) C(24) C(29) 118.9(5) yes .
C(22) C(25) C(26) 119.9(5) yes .
C(22) C(25) C(30) 120.0(6) yes .
C(26) C(25) C(30) 119.8(6) yes .
C(25) C(26) C(27) 119.2(6) yes .
C(25) C(26) C(31) 119.8(6) yes .
C(27) C(26) C(31) 121.0(6) yes .
C(23) C(27) C(26) 119.6(6) yes .
C(23) C(27) C(28) 119.7(6) yes .
C(26) C(27) C(28) 120.5(6) yes .
C(27) C(28) C(29) 120.1(6) yes .
C(27) C(28) C(33) 120.5(6) yes .
C(29) C(28) C(33) 119.2(6) yes .
C(24) C(29) C(28) 120.6(6) yes .
C(24) C(29) C(30) 118.8(6) yes .
C(28) C(29) C(30) 120.1(6) yes .
C(25) C(30) C(29) 120.0(6) yes .
C(25) C(30) C(35) 119.9(6) yes .
C(29) C(30) C(35) 120.0(6) yes .
C(26) C(31) C(32) 112.8(6) yes .
C(28) C(33) C(34) 112.6(6) yes .
C(30) C(35) C(36) 114.4(6) yes .
P(1) C(37) C(38) 120.3(5) yes .
P(1) C(37) C(42) 120.2(5) yes .
C(38) C(37) C(42) 119.5(7) yes .
C(37) C(38) C(39) 119.7(7) yes .
C(38) C(39) C(40) 120.3(8) yes .
C(39) C(40) C(41) 120.6(8) yes .
C(40) C(41) C(42) 119.4(8) yes .
C(37) C(42) C(41) 120.5(7) yes .
P(1) C(43) C(44) 122.7(6) yes .
P(1) C(43) C(48) 118.4(5) yes .
C(44) C(43) C(48) 118.8(7) yes .
C(43) C(44) C(45) 119.5(7) yes .
C(44) C(45) C(46) 120.8(8) yes .
C(45) C(46) C(47) 120.6(8) yes .
C(46) C(47) C(48) 120.1(8) yes .
C(43) C(48) C(47) 120.0(7) yes .
P(1) C(49) C(50) 119.0(6) yes .
P(1) C(49) C(54) 120.4(6) yes .
C(50) C(49) C(54) 120.5(7) yes .
C(49) C(50) C(51) 117.6(8) yes .
C(50) C(51) C(52) 121.8(9) yes .
C(51) C(52) C(53) 119.8(9) yes .
C(52) C(53) C(54) 120.7(8) yes .
C(49) C(54) C(53) 119.6(8) yes .
P(1) C(55) C(56) 120.2(5) yes .
P(1) C(55) C(60) 119.5(5) yes .
C(56) C(55) C(60) 120.3(7) yes .
C(55) C(56) C(57) 119.5(7) yes .
C(56) C(57) C(58) 119.8(8) yes .
C(57) C(58) C(59) 120.4(8) yes .
C(58) C(59) C(60) 120.6(7) yes .
C(55) C(60) C(59) 119.2(7) yes .
P(2) C(61) C(62) 120.3(5) yes .
P(2) C(61) C(66) 118.0(5) yes .
C(62) C(61) C(66) 121.1(6) yes .
C(61) C(62) C(63) 119.2(7) yes .
C(62) C(63) C(64) 120.0(7) yes .
C(63) C(64) C(65) 120.2(7) yes .
C(64) C(65) C(66) 121.1(7) yes .
C(61) C(66) C(65) 118.5(7) yes .
P(2) C(67) C(68) 117.9(5) yes .
P(2) C(67) C(72) 122.0(5) yes .
C(68) C(67) C(72) 119.8(6) yes .
C(67) C(68) C(69) 119.3(7) yes .
C(68) C(69) C(70) 120.2(7) yes .
C(69) C(70) C(71) 120.2(7) yes .
C(70) C(71) C(72) 121.1(8) yes .
C(67) C(72) C(71) 119.5(7) yes .
P(2) C(73) C(74) 124.4(6) yes .
P(2) C(73) C(78) 117.4(6) yes .
C(74) C(73) C(78) 118.1(7) yes .
C(73) C(74) C(75) 120.6(7) yes .
C(74) C(75) C(76) 120.1(8) yes .
C(75) C(76) C(77) 120.6(8) yes .
C(76) C(77) C(78) 118.7(8) yes .
C(73) C(78) C(77) 121.8(8) yes .
P(2) C(79) C(80) 121.8(5) yes .
P(2) C(79) C(84) 118.2(5) yes .
C(80) C(79) C(84) 120.0(6) yes .
C(79) C(80) C(81) 119.4(7) yes .
C(80) C(81) C(82) 121.5(8) yes .
C(81) C(82) C(83) 119.5(8) yes .
C(82) C(83) C(84) 120.5(7) yes .
C(79) C(84) C(83) 118.9(7) yes .
O(4) C(85) O(5) 124.9(7) yes .
O(4) C(85) C(86) 115.0(7) yes .
O(5) C(85) C(86) 120.1(7) yes .
N(1) C(87) C(88) 179(4) yes .
C(89) C(89) C(90) 148(4) yes 3_566
C(89) C(90) C(91) 120(3) yes .
N(2) C(92) C(93) 164(2) yes .
C(1) C(2) H(2) 119.142 no .
C(3) C(2) H(2) 119.136 no .
C(2) C(3) H(3) 120.372 no .
C(4) C(3) H(3) 120.366 no .
C(1) C(6) H(6) 118.901 no .
C(5) C(6) H(6) 118.894 no .
C(7) C(8) H(8) 119.548 no .
C(9) C(8) H(8) 119.557 no .
C(8) C(9) H(9) 119.599 no .
C(10) C(9) H(9) 119.597 no .
C(7) C(12) H(12) 118.724 no .
C(11) C(12) H(12) 118.716 no .
C(13) C(14) H(14) 119.036 no .
C(15) C(14) H(14) 119.026 no .
C(14) C(15) H(15) 120.619 no .
C(16) C(15) H(15) 120.606 no .
C(13) C(18) H(18) 119.194 no .
C(17) C(18) H(18) 119.195 no .
O(1) C(19) H(19A) 109.462 no .
O(1) C(19) H(19B) 109.472 no .
O(1) C(19) H(19C) 109.466 no .
H(19A) C(19) H(19B) 109.476 no .
H(19A) C(19) H(19C) 109.469 no .
H(19B) C(19) H(19C) 109.483 no .
O(2) C(20) H(20A) 109.462 no .
O(2) C(20) H(20B) 109.466 no .
O(2) C(20) H(20C) 109.475 no .
H(20A) C(20) H(20B) 109.476 no .
H(20A) C(20) H(20C) 109.475 no .
H(20B) C(20) H(20C) 109.473 no .
O(3) C(21) H(21A) 109.478 no .
O(3) C(21) H(21B) 109.473 no .
O(3) C(21) H(21C) 109.468 no .
H(21A) C(21) H(21B) 109.469 no .
H(21A) C(21) H(21C) 109.469 no .
H(21B) C(21) H(21C) 109.470 no .
C(5) C(22) H(22A) 107.531 no .
C(5) C(22) H(22B) 107.537 no .
C(25) C(22) H(22A) 107.529 no .
C(25) C(22) H(22B) 107.527 no .
H(22A) C(22) H(22B) 107.020 no .
C(11) C(23) H(23A) 108.002 no .
C(11) C(23) H(23B) 108.009 no .
C(27) C(23) H(23A) 108.003 no .
C(27) C(23) H(23B) 108.007 no .
H(23A) C(23) H(23B) 107.262 no .
C(17) C(24) H(24A) 107.598 no .
C(17) C(24) H(24B) 107.601 no .
C(29) C(24) H(24A) 107.595 no .
C(29) C(24) H(24B) 107.605 no .
H(24A) C(24) H(24B) 107.041 no .
C(26) C(31) H(31A) 109.005 no .
C(26) C(31) H(31B) 109.014 no .
C(32) C(31) H(31A) 109.018 no .
C(32) C(31) H(31B) 109.019 no .
H(31A) C(31) H(31B) 107.821 no .
C(31) C(32) H(32A) 109.469 no .
C(31) C(32) H(32B) 109.483 no .
C(31) C(32) H(32C) 109.484 no .
H(32A) C(32) H(32B) 109.445 no .
H(32A) C(32) H(32C) 109.471 no .
H(32B) C(32) H(32C) 109.475 no .
C(28) C(33) H(33A) 109.071 no .
C(28) C(33) H(33B) 109.073 no .
C(34) C(33) H(33A) 109.073 no .
C(34) C(33) H(33B) 109.088 no .
H(33A) C(33) H(33B) 107.838 no .
C(33) C(34) H(34A) 109.464 no .
C(33) C(34) H(34B) 109.470 no .
C(33) C(34) H(34C) 109.462 no .
H(34A) C(34) H(34B) 109.484 no .
H(34A) C(34) H(34C) 109.469 no .
H(34B) C(34) H(34C) 109.478 no .
C(30) C(35) H(35A) 108.661 no .
C(30) C(35) H(35B) 108.664 no .
C(36) C(35) H(35A) 108.654 no .
C(36) C(35) H(35B) 108.672 no .
H(35A) C(35) H(35B) 107.594 no .
C(35) C(36) H(36A) 109.453 no .
C(35) C(36) H(36B) 109.478 no .
C(35) C(36) H(36C) 109.473 no .
H(36A) C(36) H(36B) 109.470 no .
H(36A) C(36) H(36C) 109.478 no .
H(36B) C(36) H(36C) 109.475 no .
C(37) C(38) H(38) 120.129 no .
C(39) C(38) H(38) 120.134 no .
C(38) C(39) H(39) 119.870 no .
C(40) C(39) H(39) 119.851 no .
C(39) C(40) H(40) 119.718 no .
C(41) C(40) H(40) 119.725 no .
C(40) C(41) H(41) 120.294 no .
C(42) C(41) H(41) 120.282 no .
C(37) C(42) H(42) 119.734 no .
C(41) C(42) H(42) 119.755 no .
C(43) C(44) H(44) 120.255 no .
C(45) C(44) H(44) 120.236 no .
C(44) C(45) H(45) 119.591 no .
C(46) C(45) H(45) 119.572 no .
C(45) C(46) H(46) 119.677 no .
C(47) C(46) H(46) 119.674 no .
C(46) C(47) H(47) 119.934 no .
C(48) C(47) H(47) 119.947 no .
C(43) C(48) H(48) 120.025 no .
C(47) C(48) H(48) 120.023 no .
C(49) C(50) H(50) 121.223 no .
C(51) C(50) H(50) 121.222 no .
C(50) C(51) H(51) 119.123 no .
C(52) C(51) H(51) 119.123 no .
C(51) C(52) H(52) 120.102 no .
C(53) C(52) H(52) 120.089 no .
C(52) C(53) H(53) 119.647 no .
C(54) C(53) H(53) 119.646 no .
C(49) C(54) H(54) 120.198 no .
C(53) C(54) H(54) 120.187 no .
C(55) C(56) H(56) 120.264 no .
C(57) C(56) H(56) 120.244 no .
C(56) C(57) H(57) 120.072 no .
C(58) C(57) H(57) 120.086 no .
C(57) C(58) H(58) 119.771 no .
C(59) C(58) H(58) 119.806 no .
C(58) C(59) H(59) 119.684 no .
C(60) C(59) H(59) 119.684 no .
C(55) C(60) H(60) 120.386 no .
C(59) C(60) H(60) 120.378 no .
C(61) C(62) H(62) 120.424 no .
C(63) C(62) H(62) 120.416 no .
C(62) C(63) H(63) 120.009 no .
C(64) C(63) H(63) 120.019 no .
C(63) C(64) H(64) 119.912 no .
C(65) C(64) H(64) 119.931 no .
C(64) C(65) H(65) 119.438 no .
C(66) C(65) H(65) 119.438 no .
C(61) C(66) H(66) 120.761 no .
C(65) C(66) H(66) 120.768 no .
C(67) C(68) H(68) 120.342 no .
C(69) C(68) H(68) 120.351 no .
C(68) C(69) H(69) 119.927 no .
C(70) C(69) H(69) 119.913 no .
C(69) C(70) H(70) 119.917 no .
C(71) C(70) H(70) 119.909 no .
C(70) C(71) H(71) 119.472 no .
C(72) C(71) H(71) 119.453 no .
C(67) C(72) H(72) 120.232 no .
C(71) C(72) H(72) 120.243 no .
C(73) C(74) H(74) 119.704 no .
C(75) C(74) H(74) 119.702 no .
C(74) C(75) H(75) 119.943 no .
C(76) C(75) H(75) 119.952 no .
C(75) C(76) H(76) 119.718 no .
C(77) C(76) H(76) 119.712 no .
C(76) C(77) H(77) 120.627 no .
C(78) C(77) H(77) 120.629 no .
C(73) C(78) H(78) 119.099 no .
C(77) C(78) H(78) 119.099 no .
C(79) C(80) H(80) 120.293 no .
C(81) C(80) H(80) 120.281 no .
C(80) C(81) H(81) 119.227 no .
C(82) C(81) H(81) 119.230 no .
C(81) C(82) H(82) 120.219 no .
C(83) C(82) H(82) 120.235 no .
C(82) C(83) H(83) 119.739 no .
C(84) C(83) H(83) 119.741 no .
C(79) C(84) H(84) 120.578 no .
C(83) C(84) H(84) 120.570 no .
C(85) C(86) H(86A) 109.466 no .
C(85) C(86) H(86B) 109.479 no .
C(85) C(86) H(86C) 109.471 no .
H(86A) C(86) H(86B) 109.471 no .
H(86A) C(86) H(86C) 109.456 no .
H(86B) C(86) H(86C) 109.485 no .

loop_
_geom_bond_atom_site_label_1
_geom_bond_atom_site_label_2
_geom_bond_distance
_geom_bond_publ_flag
_geom_bond_site_symmetry_2
Fe(1) Fe(2) 2.7745(13) yes .
Fe(1) Fe(3) 2.7395(13) yes .
Fe(1) Fe(4) 2.7356(13) yes .
Fe(1) S(1) 2.2359(19) yes .
Fe(1) S(2) 2.2987(18) yes .
Fe(1) S(3) 2.3138(18) yes .
Fe(1) O(4) 1.944(5) yes .
Fe(2) Fe(3) 2.7384(13) yes .
Fe(2) Fe(4) 2.7549(12) yes .
Fe(2) S(1) 2.3148(18) yes .
Fe(2) S(3) 2.2453(19) yes .
Fe(2) S(4) 2.3075(17) yes .
Fe(2) S(5) 2.269(2) yes .
Fe(3) Fe(4) 2.7383(13) yes .
Fe(3) S(1) 2.3191(17) yes .
Fe(3) S(2) 2.2300(18) yes .
Fe(3) S(4) 2.3031(17) yes .
Fe(3) S(6) 2.260(3) yes .
Fe(4) S(2) 2.2960(18) yes .
Fe(4) S(3) 2.3095(17) yes .
Fe(4) S(4) 2.2399(18) yes .
Fe(4) S(7) 2.2765(18) yes .
S(5) C(1) 1.770(7) yes .
S(6) C(7) 1.760(7) yes .
S(7) C(13) 1.760(6) yes .
P(1) C(37) 1.807(7) yes .
P(1) C(43) 1.784(7) yes .
P(1) C(49) 1.799(7) yes .
P(1) C(55) 1.797(7) yes .
P(2) C(61) 1.791(7) yes .
P(2) C(67) 1.799(6) yes .
P(2) C(73) 1.775(7) yes .
P(2) C(79) 1.787(6) yes .
O(1) C(4) 1.362(8) yes .
O(1) C(19) 1.436(9) yes .
O(2) C(10) 1.382(9) yes .
O(2) C(20) 1.414(9) yes .
O(3) C(16) 1.387(8) yes .
O(3) C(21) 1.409(9) yes .
O(4) C(85) 1.279(9) yes .
O(5) C(85) 1.230(9) yes .
N(1) N(2) 1.70(4) yes .
N(1) C(87) 1.51(6) yes .
N(1) C(92) 1.33(4) yes .
N(2) C(92) 1.13(3) yes .
C(1) C(2) 1.388(9) yes .
C(1) C(6) 1.387(9) yes .
C(2) C(3) 1.388(10) yes .
C(3) C(4) 1.392(9) yes .
C(4) C(5) 1.406(9) yes .
C(5) C(6) 1.393(9) yes .
C(5) C(22) 1.502(9) yes .
C(7) C(8) 1.385(9) yes .
C(7) C(12) 1.399(10) yes .
C(8) C(9) 1.393(11) yes .
C(9) C(10) 1.375(10) yes .
C(10) C(11) 1.423(9) yes .
C(11) C(12) 1.383(9) yes .
C(11) C(23) 1.513(9) yes .
C(13) C(14) 1.385(9) yes .
C(13) C(18) 1.394(9) yes .
C(14) C(15) 1.392(9) yes .
C(15) C(16) 1.381(9) yes .
C(16) C(17) 1.403(9) yes .
C(17) C(18) 1.387(8) yes .
C(17) C(24) 1.508(9) yes .
C(22) C(25) 1.521(9) yes .
C(23) C(27) 1.525(9) yes .
C(24) C(29) 1.511(9) yes .
C(25) C(26) 1.423(9) yes .
C(25) C(30) 1.401(9) yes .
C(26) C(27) 1.404(9) yes .
C(26) C(31) 1.511(9) yes .
C(27) C(28) 1.401(9) yes .
C(28) C(29) 1.400(9) yes .
C(28) C(33) 1.520(9) yes .
C(29) C(30) 1.407(9) yes .
C(30) C(35) 1.509(9) yes .
C(31) C(32) 1.556(10) yes .
C(33) C(34) 1.527(10) yes .
C(35) C(36) 1.528(11) yes .
C(37) C(38) 1.381(10) yes .
C(37) C(42) 1.368(10) yes .
C(38) C(39) 1.379(11) yes .
C(39) C(40) 1.365(12) yes .
C(40) C(41) 1.361(12) yes .
C(41) C(42) 1.389(10) yes .
C(43) C(44) 1.398(10) yes .
C(43) C(48) 1.415(10) yes .
C(44) C(45) 1.389(11) yes .
C(45) C(46) 1.371(12) yes .
C(46) C(47) 1.371(12) yes .
C(47) C(48) 1.387(11) yes .
C(49) C(50) 1.406(11) yes .
C(49) C(54) 1.367(11) yes .
C(50) C(51) 1.412(12) yes .
C(51) C(52) 1.342(14) yes .
C(52) C(53) 1.374(14) yes .
C(53) C(54) 1.393(11) yes .
C(55) C(56) 1.352(10) yes .
C(55) C(60) 1.376(9) yes .
C(56) C(57) 1.404(12) yes .
C(57) C(58) 1.363(11) yes .
C(58) C(59) 1.338(11) yes .
C(59) C(60) 1.393(10) yes .
C(61) C(62) 1.381(10) yes .
C(61) C(66) 1.394(10) yes .
C(62) C(63) 1.400(10) yes .
C(63) C(64) 1.382(11) yes .
C(64) C(65) 1.371(11) yes .
C(65) C(66) 1.390(10) yes .
C(67) C(68) 1.397(9) yes .
C(67) C(72) 1.390(10) yes .
C(68) C(69) 1.374(10) yes .
C(69) C(70) 1.367(11) yes .
C(70) C(71) 1.376(12) yes .
C(71) C(72) 1.350(10) yes .
C(73) C(74) 1.380(10) yes .
C(73) C(78) 1.386(10) yes .
C(74) C(75) 1.419(12) yes .
C(75) C(76) 1.346(13) yes .
C(76) C(77) 1.400(14) yes .
C(77) C(78) 1.392(12) yes .
C(79) C(80) 1.389(9) yes .
C(79) C(84) 1.393(9) yes .
C(80) C(81) 1.375(10) yes .
C(81) C(82) 1.357(11) yes .
C(82) C(83) 1.384(13) yes .
C(83) C(84) 1.392(10) yes .
C(85) C(86) 1.516(11) yes .
C(87) C(88) 1.34(6) yes .
C(87) C(92) 1.03(5) yes .
C(87) C(93) 0.84(5) yes .
C(88) C(93) 0.52(5) yes .
C(89) C(89) 1.00(4) yes 3_566
C(89) C(90) 1.42(4) yes .
C(90) C(91) 1.32(4) yes .
C(92) C(93) 1.55(4) yes .
C(2) H(2) 0.950 no .
C(3) H(3) 0.950 no .
C(6) H(6) 0.950 no .
C(8) H(8) 0.950 no .
C(9) H(9) 0.950 no .
C(12) H(12) 0.950 no .
C(14) H(14) 0.950 no .
C(15) H(15) 0.950 no .
C(18) H(18) 0.950 no .
C(19) H(19A) 0.980 no .
C(19) H(19B) 0.980 no .
C(19) H(19C) 0.980 no .
C(20) H(20A) 0.980 no .
C(20) H(20B) 0.980 no .
C(20) H(20C) 0.980 no .
C(21) H(21A) 0.980 no .
C(21) H(21B) 0.980 no .
C(21) H(21C) 0.980 no .
C(22) H(22A) 0.990 no .
C(22) H(22B) 0.990 no .
C(23) H(23A) 0.990 no .
C(23) H(23B) 0.990 no .
C(24) H(24A) 0.990 no .
C(24) H(24B) 0.990 no .
C(31) H(31A) 0.990 no .
C(31) H(31B) 0.990 no .
C(32) H(32A) 0.980 no .
C(32) H(32B) 0.980 no .
C(32) H(32C) 0.980 no .
C(33) H(33A) 0.990 no .
C(33) H(33B) 0.990 no .
C(34) H(34A) 0.980 no .
C(34) H(34B) 0.980 no .
C(34) H(34C) 0.980 no .
C(35) H(35A) 0.990 no .
C(35) H(35B) 0.990 no .
C(36) H(36A) 0.980 no .
C(36) H(36B) 0.980 no .
C(36) H(36C) 0.980 no .
C(38) H(38) 0.950 no .
C(39) H(39) 0.950 no .
C(40) H(40) 0.950 no .
C(41) H(41) 0.950 no .
C(42) H(42) 0.950 no .
C(44) H(44) 0.950 no .
C(45) H(45) 0.950 no .
C(46) H(46) 0.950 no .
C(47) H(47) 0.950 no .
C(48) H(48) 0.950 no .
C(50) H(50) 0.950 no .
C(51) H(51) 0.950 no .
C(52) H(52) 0.950 no .
C(53) H(53) 0.950 no .
C(54) H(54) 0.950 no .
C(56) H(56) 0.950 no .
C(57) H(57) 0.950 no .
C(58) H(58) 0.950 no .
C(59) H(59) 0.950 no .
C(60) H(60) 0.950 no .
C(62) H(62) 0.950 no .
C(63) H(63) 0.950 no .
C(64) H(64) 0.950 no .
C(65) H(65) 0.950 no .
C(66) H(66) 0.950 no .
C(68) H(68) 0.950 no .
C(69) H(69) 0.950 no .
C(70) H(70) 0.950 no .
C(71) H(71) 0.950 no .
C(72) H(72) 0.950 no .
C(74) H(74) 0.950 no .
C(75) H(75) 0.950 no .
C(76) H(76) 0.950 no .
C(77) H(77) 0.950 no .
C(78) H(78) 0.950 no .
C(80) H(80) 0.950 no .
C(81) H(81) 0.950 no .
C(82) H(82) 0.950 no .
C(83) H(83) 0.950 no .
C(84) H(84) 0.950 no .
C(86) H(86A) 0.980 no .
C(86) H(86B) 0.980 no .
C(86) H(86C) 0.980 no .

loop_
_geom_contact_atom_site_label_1
_geom_contact_atom_site_label_2
_geom_contact_distance
_geom_contact_publ_flag
_geom_contact_site_symmetry_2
Fe(1) O(5) 2.996(6) no .
O(1) C(22) 2.694(8) no .
O(2) C(23) 2.718(8) no .
O(3) C(24) 2.668(8) no .
N(2) C(88) 3.14(5) no .
C(1) C(4) 2.798(9) no .
C(2) C(5) 2.783(9) no .
C(3) C(6) 2.771(9) no .
C(3) C(19) 2.783(10) no .
C(5) C(26) 3.510(9) no .
C(5) C(30) 3.456(9) no .
C(5) C(35) 3.530(9) no .
C(6) C(25) 3.036(9) no .
C(7) C(10) 2.809(10) no .
C(8) C(11) 2.792(10) no .
C(9) C(12) 2.756(10) no .
C(9) C(20) 2.816(12) no .
C(11) C(26) 3.514(9) no .
C(11) C(28) 3.385(9) no .
C(11) C(33) 3.505(9) no .
C(12) C(27) 3.051(9) no .
C(13) C(16) 2.789(9) no .
C(14) C(17) 2.773(9) no .
C(15) C(18) 2.778(9) no .
C(15) C(21) 2.815(10) no .
C(17) C(28) 3.479(9) no .
C(17) C(30) 3.468(9) no .
C(17) C(35) 3.570(9) no .
C(18) C(29) 3.025(8) no .
C(22) C(31) 2.940(10) no .
C(22) C(32) 3.555(10) no .
C(22) C(35) 2.922(10) no .
C(22) C(36) 3.496(11) no .
C(23) C(31) 2.939(10) no .
C(23) C(32) 3.438(10) no .
C(23) C(33) 2.929(10) no .
C(23) C(34) 3.487(10) no .
C(24) C(33) 2.911(10) no .
C(24) C(34) 3.489(10) no .
C(24) C(35) 2.897(10) no .
C(24) C(36) 3.397(11) no .
C(25) C(28) 2.810(8) no .
C(25) C(32) 3.430(9) no .
C(25) C(36) 3.393(10) no .
C(26) C(29) 2.816(8) no .
C(27) C(30) 2.807(9) no .
C(27) C(32) 3.353(9) no .
C(27) C(34) 3.338(9) no .
C(29) C(34) 3.348(10) no .
C(29) C(36) 3.360(10) no .
C(37) C(40) 2.753(10) no .
C(37) C(44) 3.229(10) no .
C(37) C(54) 3.287(10) no .
C(37) C(60) 3.588(10) no .
C(38) C(41) 2.753(11) no .
C(38) C(55) 3.186(10) no .
C(38) C(60) 3.428(11) no .
C(39) C(42) 2.738(11) no .
C(42) C(44) 3.580(11) no .
C(42) C(49) 3.260(10) no .
C(42) C(54) 3.415(11) no .
C(43) C(46) 2.782(11) no .
C(43) C(50) 3.172(11) no .
C(43) C(60) 3.217(10) no .
C(44) C(47) 2.782(11) no .
C(45) C(48) 2.766(11) no .
C(48) C(49) 3.551(11) no .
C(48) C(50) 3.334(12) no .
C(48) C(55) 3.250(10) no .
C(48) C(60) 3.447(10) no .
C(49) C(52) 2.771(11) no .
C(49) C(56) 3.179(11) no .
C(50) C(53) 2.769(12) no .
C(51) C(54) 2.754(13) no .
C(54) C(56) 3.460(11) no .
C(55) C(58) 2.748(10) no .
C(56) C(59) 2.740(11) no .
C(57) C(60) 2.739(11) no .
C(61) C(64) 2.764(10) no .
C(61) C(68) 3.181(9) no .
C(61) C(74) 3.361(10) no .
C(61) C(84) 3.555(9) no .
C(62) C(65) 2.771(11) no .
C(62) C(79) 3.162(9) no .
C(62) C(84) 3.546(10) no .
C(63) C(66) 2.784(11) no .
C(66) C(67) 3.268(10) no .
C(66) C(68) 3.578(10) no .
C(66) C(73) 3.507(10) no .
C(66) C(74) 3.413(11) no .
C(67) C(70) 2.745(10) no .
C(67) C(78) 3.487(10) no .
C(67) C(80) 3.262(9) no .
C(68) C(71) 2.749(11) no .
C(68) C(79) 3.584(9) no .
C(68) C(80) 3.484(10) no .
C(69) C(72) 2.760(11) no .
C(72) C(73) 3.128(10) no .
C(72) C(78) 3.412(11) no .
C(73) C(76) 2.796(11) no .
C(73) C(84) 3.231(9) no .
C(74) C(77) 2.770(12) no .
C(75) C(78) 2.755(12) no .
C(78) C(79) 3.165(10) no .
C(78) C(84) 3.452(10) no .
C(79) C(82) 2.768(10) no .
C(80) C(83) 2.760(11) no .
C(81) C(84) 2.761(11) no .
C(89) C(91) 3.21(4) no 3_566
S(2) C(53) 3.491(10) no .
S(2) C(56) 3.401(8) no .
S(2) C(88) 3.52(4) no 2_645
S(3) C(65) 3.490(8) no 2_555
S(3) C(82) 3.552(8) no .
S(6) N(1) 3.35(4) no 1_545
S(7) C(50) 3.521(8) no .
O(1) C(36) 3.580(10) no 3_556
O(1) C(63) 3.573(9) no 2_545
O(2) C(20) 3.345(10) no 3_656
O(2) C(44) 3.561(9) no 1_545
O(4) C(74) 3.280(9) no 2_555
O(4) C(75) 3.474(11) no 2_555
O(5) C(9) 3.516(9) no 2_655
O(5) C(34) 3.468(9) no 4_554
O(5) C(39) 3.488(10) no 2_645
O(5) C(88) 3.02(4) no 2_645
O(5) C(93) 3.38(3) no 2_645
N(1) S(6) 3.35(4) no 1_565
N(1) C(54) 3.43(4) no 2_655
N(1) C(70) 3.28(4) no 2_555
N(2) C(53) 3.16(2) no 2_655
N(2) C(54) 3.31(2) no 2_655
N(2) C(58) 3.42(2) no .
N(2) C(71) 3.45(2) no 2_555
C(2) C(62) 3.498(10) no .
C(2) C(80) 3.475(9) no 2_545
C(2) C(81) 3.545(10) no 2_545
C(8) C(87) 3.57(5) no 1_545
C(9) O(5) 3.516(9) no 2_645
C(10) C(60) 3.557(10) no 1_545
C(13) C(50) 3.593(10) no .
C(18) C(51) 3.506(11) no .
C(20) O(2) 3.345(10) no 3_656
C(20) C(20) 3.402(12) no 3_656
C(20) C(34) 3.504(11) no 3_656
C(20) C(44) 3.486(11) no 1_545
C(21) C(80) 3.544(12) no 3_566
C(32) C(64) 3.491(11) no 2_545
C(34) O(5) 3.468(9) no 4_555
C(34) C(20) 3.504(11) no 3_656
C(34) C(85) 3.554(10) no 4_555
C(36) O(1) 3.580(10) no 3_556
C(36) C(36) 3.588(12) no 3_556
C(38) C(88) 3.36(4) no .
C(39) O(5) 3.488(10) no 2_655
C(39) C(88) 3.60(4) no .
C(42) C(50) 3.592(11) no 3_666
C(44) O(2) 3.561(9) no 1_565
C(44) C(20) 3.486(11) no 1_565
C(45) C(53) 3.452(13) no 3_666
C(50) S(7) 3.521(8) no .
C(50) C(13) 3.593(10) no .
C(50) C(42) 3.592(11) no 3_666
C(51) C(18) 3.506(11) no .
C(53) S(2) 3.491(10) no .
C(53) N(2) 3.16(2) no 2_645
C(53) C(45) 3.452(13) no 3_666
C(53) C(92) 3.44(2) no 2_645
C(54) N(1) 3.43(4) no 2_645
C(54) N(2) 3.31(2) no 2_645
C(54) C(92) 3.53(2) no 2_645
C(56) S(2) 3.401(8) no .
C(58) N(2) 3.42(2) no .
C(58) C(92) 3.361(19) no .
C(59) C(87) 3.53(5) no .
C(59) C(92) 3.531(19) no .
C(59) C(93) 3.56(3) no .
C(60) C(10) 3.557(10) no 1_565
C(62) C(2) 3.498(10) no .
C(63) O(1) 3.573(9) no 2_555
C(64) C(32) 3.491(11) no 2_555
C(65) S(3) 3.490(8) no 2_545
C(70) N(1) 3.28(4) no 2_545
C(71) N(2) 3.45(2) no 2_545
C(74) O(4) 3.280(9) no 2_545
C(75) O(4) 3.474(11) no 2_545
C(80) C(2) 3.475(9) no 2_555
C(80) C(21) 3.544(12) no 3_566
C(81) C(2) 3.545(10) no 2_555
C(82) S(3) 3.552(8) no .
C(85) C(34) 3.554(10) no 4_554
C(87) C(8) 3.57(5) no 1_565
C(87) C(59) 3.53(5) no .
C(88) S(2) 3.52(4) no 2_655
C(88) O(5) 3.02(4) no 2_655
C(88) C(38) 3.36(4) no .
C(88) C(39) 3.60(4) no .
C(92) C(53) 3.44(2) no 2_655
C(92) C(54) 3.53(2) no 2_655
C(92) C(58) 3.361(19) no .
C(92) C(59) 3.531(19) no .
C(93) O(5) 3.38(3) no 2_655
C(93) C(59) 3.56(3) no .
Fe(2) H(6) 3.2587 no .
Fe(3) H(12) 3.2511 no .
Fe(4) H(18) 3.1190 no .
S(4) H(6) 2.7777 no .
S(4) H(12) 2.8597 no .
S(4) H(18) 2.8851 no .
S(5) H(2) 2.7368 no .
S(5) H(6) 2.9440 no .
S(6) H(8) 2.7800 no .
S(6) H(12) 2.9128 no .
S(7) H(14) 2.7470 no .
S(7) H(18) 2.9291 no .
P(1) H(38) 2.8677 no .
P(1) H(42) 2.8451 no .
P(1) H(44) 2.9215 no .
P(1) H(48) 2.8390 no .
P(1) H(50) 2.8745 no .
P(1) H(54) 2.8515 no .
P(1) H(56) 2.8301 no .
P(1) H(60) 2.8403 no .
P(2) H(62) 2.8641 no .
P(2) H(66) 2.8287 no .
P(2) H(68) 2.8281 no .
P(2) H(72) 2.9111 no .
P(2) H(74) 2.9269 no .
P(2) H(78) 2.7693 no .
P(2) H(80) 2.8947 no .
P(2) H(84) 2.8245 no .
O(1) H(3) 2.6468 no .
O(1) H(22A) 2.6418 no .
O(1) H(22B) 2.5203 no .
O(2) H(9) 2.6571 no .
O(2) H(23A) 2.3452 no .
O(2) H(23B) 2.9234 no .
O(2) H(33B) 3.5221 no .
O(3) H(15) 2.6677 no .
O(3) H(24A) 2.5407 no .
O(3) H(24B) 2.5591 no .
O(4) H(86A) 3.1319 no .
O(4) H(86B) 2.7785 no .
O(4) H(86C) 2.4715 no .
O(5) H(86A) 2.4993 no .
O(5) H(86B) 2.8665 no .
O(5) H(86C) 3.1048 no .
C(1) H(3) 3.2788 no .
C(2) H(6) 3.2364 no .
C(3) H(19A) 2.6543 no .
C(3) H(19B) 2.7704 no .
C(4) H(2) 3.2527 no .
C(4) H(6) 3.2593 no .
C(4) H(19A) 2.5774 no .
C(4) H(19B) 2.6581 no .
C(4) H(19C) 3.1950 no .
C(4) H(22A) 2.7166 no .
C(4) H(22B) 2.6423 no .
C(5) H(3) 3.2877 no .
C(5) H(31B) 2.8950 no .
C(5) H(35A) 2.7985 no .
C(6) H(2) 3.2377 no .
C(6) H(22A) 3.1438 no .
C(6) H(22B) 3.2003 no .
C(6) H(31B) 3.1531 no .
C(6) H(35A) 3.1422 no .
C(7) H(9) 3.2683 no .
C(8) H(12) 3.2402 no .
C(9) H(20A) 2.7611 no .
C(9) H(20B) 2.7316 no .
C(10) H(8) 3.2573 no .
C(10) H(12) 3.2659 no .
C(10) H(20A) 2.6063 no .
C(10) H(20B) 2.6194 no .
C(10) H(20C) 3.2010 no .
C(10) H(23A) 2.5882 no .
C(10) H(23B) 2.8666 no .
C(10) H(33B) 3.3434 no .
C(11) H(9) 3.2785 no .
C(11) H(31A) 3.0633 no .
C(11) H(33B) 2.7911 no .
C(12) H(8) 3.2470 no .
C(12) H(23A) 3.2867 no .
C(12) H(23B) 3.0074 no .
C(12) H(31A) 3.0626 no .
C(12) H(33B) 3.4995 no .
C(13) H(15) 3.2825 no .
C(14) H(18) 3.2406 no .
C(15) H(21A) 2.7456 no .
C(15) H(21B) 2.7430 no .
C(16) H(14) 3.2408 no .
C(16) H(18) 3.2570 no .
C(16) H(21A) 2.6160 no .
C(16) H(21B) 2.6224 no .
C(16) H(21C) 3.2059 no .
C(16) H(24A) 2.6730 no .
C(16) H(24B) 2.6813 no .
C(17) H(15) 3.2818 no .
C(17) H(33A) 2.9020 no .
C(17) H(35B) 2.8712 no .
C(18) H(14) 3.2407 no .
C(18) H(24A) 3.1791 no .
C(18) H(24B) 3.1676 no .
C(18) H(33A) 3.2603 no .
C(18) H(35B) 3.1942 no .
C(19) H(3) 2.4766 no .
C(20) H(9) 2.5140 no .
C(21) H(15) 2.5247 no .
C(22) H(6) 2.7299 no .
C(22) H(31B) 2.5620 no .
C(22) H(32A) 3.1141 no .
C(22) H(35A) 2.5657 no .
C(22) H(36B) 3.0318 no .
C(23) H(12) 2.7187 no .
C(23) H(31A) 2.6310 no .
C(23) H(32B) 2.9429 no .
C(23) H(33B) 2.5765 no .
C(23) H(34A) 3.0044 no .
C(24) H(18) 2.7332 no .
C(24) H(33A) 2.5416 no .
C(24) H(34B) 3.0191 no .
C(24) H(35B) 2.5831 no .
C(24) H(36A) 2.8979 no .
C(25) H(6) 2.6906 no .
C(25) H(31A) 3.2796 no .
C(25) H(31B) 2.6097 no .
C(25) H(32A) 3.3275 no .
C(25) H(35A) 2.6021 no .
C(25) H(35B) 3.2639 no .
C(25) H(36B) 3.1679 no .
C(26) H(6) 3.2144 no .
C(26) H(12) 3.0742 no .
C(26) H(22A) 2.5949 no .
C(26) H(22B) 3.2624 no .
C(26) H(23A) 3.2333 no .
C(26) H(23B) 2.5730 no .
C(26) H(32A) 2.8517 no .
C(26) H(32B) 2.6721 no .
C(26) H(32C) 3.3763 no .
C(27) H(12) 2.7267 no .
C(27) H(31A) 2.6567 no .
C(27) H(31B) 3.3003 no .
C(27) H(32B) 3.0739 no .
C(27) H(33A) 3.2965 no .
C(27) H(33B) 2.6488 no .
C(27) H(34A) 3.1339 no .
C(28) H(12) 3.4681 no .
C(28) H(18) 3.2162 no .
C(28) H(23A) 2.6317 no .
C(28) H(23B) 3.2844 no .
C(28) H(24A) 3.2475 no .
C(28) H(24B) 2.5919 no .
C(28) H(34A) 2.7455 no .
C(28) H(34B) 2.7191 no .
C(28) H(34C) 3.3695 no .
C(29) H(18) 2.6826 no .
C(29) H(33A) 2.6091 no .
C(29) H(33B) 3.2739 no .
C(29) H(34B) 3.1304 no .
C(29) H(35A) 3.2840 no .
C(29) H(35B) 2.6272 no .
C(29) H(36A) 3.2067 no .
C(30) H(6) 3.2761 no .
C(30) H(18) 3.2757 no .
C(30) H(22A) 3.2616 no .
C(30) H(22B) 2.6029 no .
C(30) H(24A) 2.5578 no .
C(30) H(24B) 3.2333 no .
C(30) H(36A) 2.8148 no .
C(30) H(36B) 2.7070 no .
C(30) H(36C) 3.3764 no .
C(31) H(6) 3.5568 no .
C(31) H(12) 3.3218 no .
C(31) H(22A) 2.5404 no .
C(31) H(23B) 2.4874 no .
C(32) H(22A) 2.8100 no .
C(32) H(23B) 2.6769 no .
C(33) H(23A) 2.5795 no .
C(33) H(24B) 2.4998 no .
C(34) H(23A) 2.7775 no .
C(34) H(24B) 2.7508 no .
C(35) H(22B) 2.5679 no .
C(35) H(24A) 2.4888 no .
C(36) H(22B) 2.7629 no .
C(36) H(24A) 2.6228 no .
C(37) H(39) 3.2452 no .
C(37) H(41) 3.2501 no .
C(37) H(44) 2.7935 no .
C(37) H(54) 2.9372 no .
C(37) H(60) 3.4993 no .
C(38) H(40) 3.2362 no .
C(38) H(42) 3.2330 no .
C(38) H(44) 3.5966 no .
C(38) H(60) 3.3139 no .
C(39) H(41) 3.2260 no .
C(40) H(38) 3.2365 no .
C(40) H(42) 3.2309 no .
C(41) H(39) 3.2226 no .
C(42) H(38) 3.2334 no .
C(42) H(40) 3.2352 no .
C(42) H(44) 2.9128 no .
C(42) H(54) 3.1154 no .
C(43) H(42) 3.5720 no .
C(43) H(45) 3.2647 no .
C(43) H(47) 3.2852 no .
C(43) H(50) 2.7197 no .
C(43) H(60) 2.8739 no .
C(44) H(42) 3.5146 no .
C(44) H(46) 3.2542 no .
C(44) H(48) 3.2820 no .
C(45) H(47) 3.2376 no .
C(46) H(44) 3.2546 no .
C(46) H(48) 3.2465 no .
C(47) H(45) 3.2353 no .
C(47) H(50) 3.5066 no .
C(48) H(44) 3.2852 no .
C(48) H(46) 3.2466 no .
C(48) H(50) 2.6189 no .
C(48) H(60) 3.2064 no .
C(49) H(42) 2.8967 no .
C(49) H(48) 3.4154 no .
C(49) H(51) 3.2691 no .
C(49) H(53) 3.2400 no .
C(49) H(56) 2.7089 no .
C(50) H(48) 3.1525 no .
C(50) H(52) 3.2637 no .
C(50) H(54) 3.2675 no .
C(50) H(56) 3.5666 no .
C(51) H(53) 3.2044 no .
C(52) H(50) 3.2609 no .
C(52) H(54) 3.2604 no .
C(53) H(51) 3.2062 no .
C(53) H(56) 3.5992 no .
C(54) H(42) 3.1097 no .
C(54) H(50) 3.2679 no .
C(54) H(52) 3.2622 no .
C(54) H(56) 2.7452 no .
C(55) H(38) 2.7309 no .
C(55) H(48) 2.9384 no .
C(55) H(54) 3.5440 no .
C(55) H(57) 3.2368 no .
C(55) H(59) 3.2453 no .
C(56) H(54) 3.3769 no .
C(56) H(58) 3.2542 no .
C(56) H(60) 3.2236 no .
C(57) H(59) 3.2007 no .
C(58) H(56) 3.2508 no .
C(58) H(60) 3.2271 no .
C(59) H(38) 3.5795 no .
C(59) H(57) 3.1996 no .
C(60) H(38) 2.7081 no .
C(60) H(48) 3.2530 no .
C(60) H(56) 3.2265 no .
C(60) H(58) 3.2320 no .
C(61) H(63) 3.2573 no .
C(61) H(65) 3.2513 no .
C(61) H(68) 2.9120 no .
C(61) H(74) 2.9438 no .
C(61) H(84) 3.4193 no .
C(62) H(64) 3.2677 no .
C(62) H(66) 3.2745 no .
C(62) H(68) 3.2181 no .
C(62) H(84) 3.5003 no .
C(63) H(65) 3.2409 no .
C(64) H(62) 3.2682 no .
C(64) H(66) 3.2615 no .
C(65) H(63) 3.2428 no .
C(66) H(62) 3.2744 no .
C(66) H(64) 3.2593 no .
C(66) H(68) 3.4984 no .
C(66) H(74) 2.7454 no .
C(67) H(66) 3.0907 no .
C(67) H(69) 3.2529 no .
C(67) H(71) 3.2265 no .
C(67) H(78) 3.3794 no .
C(67) H(80) 2.8196 no .
C(68) H(70) 3.2332 no .
C(68) H(72) 3.2709 no .
C(68) H(80) 2.8050 no .
C(69) H(71) 3.2309 no .
C(70) H(68) 3.2350 no .
C(70) H(72) 3.2311 no .
C(71) H(69) 3.2348 no .
C(72) H(66) 3.5909 no .
C(72) H(68) 3.2707 no .
C(72) H(70) 3.2254 no .
C(72) H(78) 3.3851 no .
C(73) H(66) 3.2413 no .
C(73) H(72) 2.6724 no .
C(73) H(75) 3.2829 no .
C(73) H(77) 3.2824 no .
C(73) H(84) 2.9597 no .
C(74) H(66) 3.0020 no .
C(74) H(72) 3.3890 no .
C(74) H(76) 3.2560 no .
C(74) H(78) 3.2293 no .
C(75) H(77) 3.2400 no .
C(76) H(74) 3.2453 no .
C(76) H(78) 3.2585 no .
C(77) H(72) 3.5172 no .
C(77) H(75) 3.2438 no .
C(78) H(72) 2.7640 no .
C(78) H(74) 3.2337 no .
C(78) H(76) 3.2607 no .
C(78) H(84) 3.3441 no .
C(79) H(62) 2.6885 no .
C(79) H(68) 3.3964 no .
C(79) H(78) 2.7919 no .
C(79) H(81) 3.2419 no .
C(79) H(83) 3.2573 no .
C(80) H(62) 3.3562 no .
C(80) H(68) 3.2481 no .
C(80) H(78) 3.4280 no .
C(80) H(82) 3.2395 no .
C(80) H(84) 3.2696 no .
C(81) H(83) 3.2241 no .
C(82) H(80) 3.2374 no .
C(82) H(84) 3.2695 no .
C(83) H(81) 3.2251 no .
C(84) H(62) 2.9535 no .
C(84) H(78) 3.2058 no .
C(84) H(80) 3.2682 no .
C(84) H(82) 3.2682 no .
H(2) H(3) 2.3306 no .
H(3) H(19A) 2.2156 no .
H(3) H(19B) 2.3054 no .
H(3) H(19C) 3.4454 no .
H(6) H(22A) 3.3503 no .
H(6) H(22B) 3.4487 no .
H(6) H(31B) 3.0074 no .
H(6) H(35A) 3.1388 no .
H(8) H(9) 2.3309 no .
H(9) H(20A) 2.3298 no .
H(9) H(20B) 2.2684 no .
H(9) H(20C) 3.4842 no .
H(12) H(23A) 3.5618 no .
H(12) H(23B) 3.1484 no .
H(12) H(31A) 2.7140 no .
H(14) H(15) 2.3370 no .
H(15) H(21A) 2.3214 no .
H(15) H(21B) 2.2943 no .
H(15) H(21C) 3.4951 no .
H(18) H(24A) 3.4184 no .
H(18) H(24B) 3.3905 no .
H(18) H(33A) 3.1800 no .
H(18) H(35B) 3.1549 no .
H(22A) H(31A) 3.5014 no .
H(22A) H(31B) 2.1606 no .
H(22A) H(32A) 2.2392 no .
H(22A) H(32B) 3.4365 no .
H(22A) H(32C) 3.4897 no .
H(22A) H(35A) 3.5351 no .
H(22A) H(36B) 3.5785 no .
H(22B) H(31B) 3.5125 no .
H(22B) H(35A) 2.2434 no .
H(22B) H(35B) 3.5396 no .
H(22B) H(36A) 3.5584 no .
H(22B) H(36B) 2.1931 no .
H(22B) H(36C) 3.2367 no .
H(23A) H(31A) 3.5572 no .
H(23A) H(32B) 3.3196 no .
H(23A) H(33A) 3.5478 no .
H(23A) H(33B) 2.2282 no .
H(23A) H(34A) 2.1762 no .
H(23A) H(34B) 3.5018 no .
H(23A) H(34C) 3.3470 no .
H(23B) H(31A) 2.1544 no .
H(23B) H(31B) 3.4586 no .
H(23B) H(32A) 3.5230 no .
H(23B) H(32B) 2.1591 no .
H(23B) H(32C) 3.0735 no .
H(23B) H(33B) 3.5434 no .
H(23B) H(34A) 3.5594 no .
H(24A) H(33A) 3.4848 no .
H(24A) H(34B) 3.4799 no .
H(24A) H(35A) 3.4673 no .
H(24A) H(35B) 2.2075 no .
H(24A) H(36A) 1.9987 no .
H(24A) H(36B) 3.2680 no .
H(24A) H(36C) 3.2830 no .
H(24B) H(33A) 2.1113 no .
H(24B) H(33B) 3.4596 no .
H(24B) H(34A) 3.5269 no .
H(24B) H(34B) 2.2022 no .
H(24B) H(34C) 3.2612 no .
H(24B) H(35B) 3.5414 no .
H(24B) H(36A) 3.4095 no .
H(31A) H(32A) 2.8757 no .
H(31A) H(32B) 2.4740 no .
H(31A) H(32C) 2.3213 no .
H(31B) H(32A) 2.3333 no .
H(31B) H(32B) 2.8788 no .
H(31B) H(32C) 2.4589 no .
H(33A) H(34A) 2.8625 no .
H(33A) H(34B) 2.3841 no .
H(33A) H(34C) 2.3505 no .
H(33B) H(34A) 2.3638 no .
H(33B) H(34B) 2.8629 no .
H(33B) H(34C) 2.3706 no .
H(35A) H(36A) 2.8565 no .
H(35A) H(36B) 2.4166 no .
H(35A) H(36C) 2.3130 no .
H(35B) H(36A) 2.3295 no .
H(35B) H(36B) 2.8589 no .
H(35B) H(36C) 2.3980 no .
H(38) H(39) 2.3292 no .
H(38) H(60) 2.6569 no .
H(39) H(40) 2.3091 no .
H(40) H(41) 2.3115 no .
H(41) H(42) 2.3402 no .
H(42) H(44) 2.9299 no .
H(42) H(54) 3.0470 no .
H(44) H(45) 2.3371 no .
H(45) H(46) 2.3103 no .
H(46) H(47) 2.3153 no .
H(47) H(48) 2.3368 no .
H(48) H(50) 2.5178 no .
H(48) H(60) 3.2645 no .
H(50) H(51) 2.3668 no .
H(51) H(52) 2.2814 no .
H(52) H(53) 2.3209 no .
H(53) H(54) 2.3412 no .
H(54) H(56) 2.7402 no .
H(56) H(57) 2.3586 no .
H(57) H(58) 2.3107 no .
H(58) H(59) 2.2811 no .
H(59) H(60) 2.3443 no .
H(62) H(63) 2.3561 no .
H(62) H(68) 3.3465 no .
H(62) H(84) 3.0708 no .
H(63) H(64) 2.3314 no .
H(64) H(65) 2.3120 no .
H(65) H(66) 2.3427 no .
H(66) H(74) 2.3818 no .
H(68) H(69) 2.3283 no .
H(68) H(80) 2.6419 no .
H(69) H(70) 2.3148 no .
H(70) H(71) 2.3167 no .
H(71) H(72) 2.2959 no .
H(72) H(78) 2.8787 no .
H(74) H(75) 2.3635 no .
H(75) H(76) 2.2911 no .
H(76) H(77) 2.3550 no .
H(77) H(78) 2.3379 no .
H(78) H(84) 3.3554 no .
H(80) H(81) 2.3175 no .
H(81) H(82) 2.2994 no .
H(82) H(83) 2.3343 no .
H(83) H(84) 2.3468 no .
Fe(2) H(19A) 3.5809 no 2_555
Fe(2) H(69) 3.5161 no 2_545
Fe(2) H(83) 3.5525 no .
Fe(3) H(69) 3.3391 no 2_545
Fe(4) H(65) 3.4792 no 2_555
Fe(4) H(82) 3.5152 no .
Fe(4) H(83) 3.5381 no .
S(1) H(21C) 3.2665 no 4_554
S(1) H(39) 3.0346 no 2_645
S(1) H(40) 3.2738 no 2_645
S(1) H(69) 3.2488 no 2_545
S(1) H(70) 3.5359 no 2_545
S(2) H(56) 2.6152 no .
S(2) H(57) 3.3485 no .
S(3) H(3) 2.8006 no 2_555
S(3) H(65) 3.2400 no 2_555
S(3) H(82) 3.4142 no .
S(4) H(83) 3.2108 no .
S(5) H(19A) 2.9464 no 2_555
S(5) H(21C) 2.9641 no 4_554
S(5) H(62) 3.3305 no .
S(5) H(68) 3.4977 no 2_545
S(5) H(80) 3.2403 no 2_545
S(6) H(69) 3.3035 no 2_545
S(6) H(70) 2.9355 no 2_545
S(7) H(48) 3.1997 no .
S(7) H(50) 3.4011 no .
S(7) H(64) 3.3867 no 2_555
S(7) H(65) 2.8245 no 2_555
S(7) H(82) 2.9856 no .
O(1) H(36A) 2.9022 no 3_556
O(1) H(36C) 3.5869 no 3_556
O(1) H(63) 2.8056 no 2_545
O(2) H(20A) 2.6289 no 3_656
O(2) H(20C) 3.3218 no 3_656
O(2) H(60) 2.7865 no 1_545
O(3) H(19C) 2.8578 no 3_556
O(3) H(40) 2.7437 no 3_666
O(4) H(57) 2.8070 no .
O(4) H(66) 3.0057 no 2_555
O(4) H(74) 2.7573 no 2_555
O(4) H(75) 3.1272 no 2_555
O(5) H(8) 3.3083 no 2_655
O(5) H(9) 2.7899 no 2_655
O(5) H(34B) 3.3702 no 4_554
O(5) H(34C) 2.8792 no 4_554
O(5) H(39) 2.6335 no 2_645
O(5) H(57) 3.5253 no .
N(1) H(53) 3.4284 no 2_655
N(1) H(54) 2.6076 no 2_655
N(1) H(58) 3.5447 no .
N(1) H(59) 3.5378 no .
N(1) H(70) 2.6995 no 2_555
N(1) H(71) 3.4924 no 2_555
N(2) H(53) 2.4615 no 2_655
N(2) H(54) 2.7792 no 2_655
N(2) H(58) 3.0997 no .
N(2) H(70) 3.4362 no 2_555
N(2) H(71) 3.0953 no 2_555
N(2) H(86B) 2.9920 no .
C(1) H(68) 3.1969 no 2_545
C(1) H(80) 3.5097 no 2_545
C(1) H(84) 2.9978 no .
C(2) H(80) 3.3423 no 2_545
C(2) H(81) 3.4673 no 2_545
C(2) H(84) 3.3227 no .
C(3) H(62) 3.2411 no 2_545
C(3) H(74) 3.4046 no .
C(4) H(62) 3.5398 no 2_545
C(4) H(63) 3.2051 no 2_545
C(5) H(84) 3.4044 no .
C(6) H(68) 3.3708 no 2_545
C(6) H(83) 3.4951 no .
C(6) H(84) 3.0357 no .
C(7) H(52) 2.9409 no .
C(7) H(53) 3.3908 no .
C(7) H(59) 3.0852 no 1_545
C(8) H(52) 3.2639 no .
C(8) H(53) 3.2917 no .
C(8) H(59) 3.5470 no 1_545
C(9) H(52) 3.5409 no .
C(9) H(60) 3.4009 no 1_545
C(9) H(86A) 3.3614 no 2_645
C(10) H(20A) 3.3397 no 3_656
C(10) H(20C) 3.4385 no 3_656
C(10) H(52) 3.4950 no .
C(10) H(59) 3.4598 no 1_545
C(10) H(60) 2.7567 no 1_545
C(11) H(52) 3.1315 no .
C(11) H(59) 3.0148 no 1_545
C(11) H(60) 2.9985 no 1_545
C(12) H(52) 2.8243 no .
C(12) H(59) 2.8012 no 1_545
C(13) H(48) 3.5344 no .
C(13) H(50) 3.2114 no .
C(13) H(51) 3.2928 no .
C(13) H(82) 3.0694 no .
C(14) H(41) 3.4679 no 3_666
C(14) H(47) 3.2705 no .
C(14) H(48) 3.1881 no .
C(14) H(50) 3.4190 no .
C(15) H(41) 3.1408 no 3_666
C(15) H(47) 3.5982 no .
C(16) H(40) 3.0399 no 3_666
C(16) H(41) 3.2778 no 3_666
C(17) H(40) 3.5005 no 3_666
C(17) H(51) 3.3833 no .
C(18) H(51) 2.8632 no .
C(18) H(82) 3.5591 no .
C(18) H(83) 3.4549 no .
C(19) H(21C) 3.3954 no 3_556
C(19) H(36A) 3.1487 no 3_556
C(19) H(63) 2.9739 no 2_545
C(19) H(75) 3.2430 no .
C(20) H(20A) 2.8665 no 3_656
C(20) H(20C) 3.5129 no 3_656
C(20) H(33B) 3.0364 no 3_656
C(20) H(34A) 3.5694 no 3_656
C(20) H(34C) 2.8844 no 3_656
C(20) H(44) 3.2811 no 1_545
C(20) H(60) 3.5325 no 1_545
C(21) H(19C) 3.2097 no 3_556
C(21) H(40) 3.2476 no 3_666
C(21) H(80) 2.8539 no 3_566
C(23) H(60) 3.2309 no 1_545
C(24) H(76) 3.4824 no 3_556
C(25) H(76) 2.9642 no 3_556
C(26) H(76) 3.1554 no 3_556
C(27) H(76) 3.1141 no 3_556
C(28) H(76) 2.9354 no 3_556
C(29) H(76) 2.7906 no 3_556
C(30) H(76) 2.8406 no 3_556
C(31) H(59) 3.5158 no 1_545
C(32) H(14) 3.4734 no 1_545
C(32) H(47) 3.3502 no 1_545
C(32) H(48) 3.2314 no 1_545
C(32) H(64) 3.1447 no 2_545
C(32) H(77) 3.3130 no 3_556
C(33) H(20A) 3.3712 no 3_656
C(33) H(20B) 3.5211 no 3_656
C(33) H(20C) 3.5103 no 3_656
C(33) H(51) 2.9605 no .
C(33) H(52) 3.5261 no .
C(34) H(20A) 3.0598 no 3_656
C(34) H(20B) 3.1801 no 3_656
C(34) H(75) 3.3386 no 3_556
C(34) H(76) 3.4907 no 3_556
C(34) H(86A) 3.2268 no 4_555
C(35) H(83) 3.1917 no .
C(35) H(84) 3.5876 no .
C(36) H(22B) 3.1977 no 3_556
C(36) H(36B) 2.7673 no 3_556
C(36) H(36C) 3.5710 no 3_556
C(36) H(76) 3.4885 no 3_556
C(37) H(20B) 3.4942 no 1_565
C(38) H(20B) 2.9336 no 1_565
C(39) H(20B) 3.2596 no 1_565
C(39) H(34C) 3.0934 no 3_666
C(40) H(21B) 3.5845 no 3_666
C(40) H(33A) 3.3146 no 3_666
C(40) H(34C) 3.4877 no 3_666
C(40) H(70) 3.5502 no 1_655
C(41) H(50) 3.0701 no 3_666
C(41) H(51) 3.4311 no 3_666
C(41) H(71) 3.3192 no 1_655
C(42) H(50) 3.2168 no 3_666
C(43) H(42) 3.3999 no 3_666
C(44) H(20B) 3.5288 no 1_565
C(44) H(20C) 2.9167 no 1_565
C(44) H(42) 3.1441 no 3_666
C(45) H(20C) 3.1067 no 1_565
C(45) H(42) 3.4488 no 3_666
C(45) H(53) 3.5496 no 3_666
C(45) H(86A) 3.5973 no 4_565
C(46) H(71) 3.1384 no 3_566
C(46) H(72) 3.4541 no 3_566
C(46) H(86A) 3.2743 no 4_565
C(46) H(86C) 3.5052 no 4_565
C(47) H(14) 3.1797 no .
C(47) H(23B) 3.5193 no 1_565
C(47) H(32B) 2.8839 no 1_565
C(48) H(14) 3.1890 no .
C(48) H(23B) 3.4777 no 1_565
C(48) H(32B) 3.0180 no 1_565
C(48) H(32C) 3.4746 no 1_565
C(49) H(44) 3.5879 no 3_666
C(50) H(41) 3.2709 no 3_666
C(50) H(42) 3.2399 no 3_666
C(50) H(44) 3.3085 no 3_666
C(51) H(18) 3.3658 no .
C(51) H(33A) 3.1735 no .
C(51) H(33B) 3.4278 no .
C(51) H(44) 3.1309 no 3_666
C(52) H(33B) 3.4137 no .
C(52) H(44) 3.2509 no 3_666
C(52) H(45) 3.0429 no 3_666
C(53) H(44) 3.5516 no 3_666
C(53) H(45) 2.7242 no 3_666
C(54) H(45) 3.2933 no 3_666
C(57) H(65) 3.1932 no 2_555
C(57) H(66) 3.3983 no 2_555
C(57) H(86B) 3.2169 no .
C(58) H(65) 3.5117 no 2_555
C(58) H(66) 3.4105 no 2_555
C(58) H(86B) 3.5107 no .
C(59) H(23B) 3.4697 no 1_565
C(59) H(31A) 2.9167 no 1_565
C(60) H(23B) 3.1709 no 1_565
C(60) H(31A) 3.4483 no 1_565
C(61) H(2) 3.4305 no .
C(62) H(2) 2.9988 no .
C(62) H(19A) 3.5836 no 2_555
C(63) H(2) 2.9859 no .
C(63) H(19A) 3.3027 no 2_555
C(63) H(81) 2.9448 no 2_545
C(64) H(2) 3.4166 no .
C(64) H(31B) 3.5074 no 2_555
C(64) H(32A) 3.2261 no 2_555
C(64) H(32C) 2.9879 no 2_555
C(64) H(81) 2.9634 no 2_545
C(64) H(82) 3.2720 no 2_545
C(65) H(32C) 3.1196 no 2_555
C(66) H(58) 3.4592 no 2_545
C(67) H(21B) 3.1922 no 3_566
C(68) H(21B) 3.3083 no 3_566
C(68) H(58) 3.5919 no 2_545
C(69) H(21B) 3.2427 no 3_566
C(69) H(58) 3.4125 no 2_545
C(70) H(21B) 3.0793 no 3_566
C(70) H(58) 3.3782 no 2_545
C(71) H(21B) 2.9623 no 3_566
C(71) H(46) 3.3674 no 3_566
C(71) H(58) 3.5423 no 2_545
C(72) H(15) 3.5425 no 3_566
C(72) H(21B) 3.0275 no 3_566
C(72) H(46) 3.3758 no 3_566
C(72) H(86C) 3.4258 no 2_545
C(73) H(86C) 3.5741 no 2_545
C(74) H(19B) 3.2089 no .
C(74) H(86C) 3.0423 no 2_545
C(75) H(19B) 2.8858 no .
C(75) H(34B) 3.0482 no 3_556
C(75) H(86C) 3.1129 no 2_545
C(76) H(34B) 3.3452 no 3_556
C(76) H(36A) 3.5812 no 3_556
C(76) H(36B) 3.3566 no 3_556
C(77) H(32A) 3.5683 no 3_556
C(77) H(36C) 3.2493 no .
C(77) H(47) 3.5918 no 3_566
C(80) H(2) 3.0243 no 2_555
C(80) H(21A) 2.8631 no 3_566
C(80) H(21C) 3.4959 no 3_566
C(81) H(2) 2.7974 no 2_555
C(81) H(21A) 3.3044 no 3_566
C(81) H(64) 3.3643 no 2_555
C(82) H(2) 3.5952 no 2_555
C(82) H(64) 3.3554 no 2_555
C(83) H(35A) 3.2541 no .
C(83) H(35B) 3.1973 no .
C(84) H(35A) 3.1920 no .
C(85) H(9) 3.4981 no 2_655
C(85) H(34A) 3.5320 no 4_554
C(85) H(34B) 3.2659 no 4_554
C(85) H(34C) 3.2833 no 4_554
C(85) H(57) 2.8855 no .
C(85) H(75) 3.5925 no 2_555
C(86) H(8) 3.5474 no 2_655
C(86) H(9) 3.4120 no 2_655
C(86) H(34A) 3.2339 no 4_554
C(86) H(34B) 3.5855 no 4_554
C(86) H(34C) 3.5992 no 4_554
C(86) H(46) 2.9000 no 4_564
C(86) H(57) 3.1387 no .
C(87) H(8) 3.3761 no 1_565
C(87) H(53) 3.3675 no 2_655
C(87) H(54) 3.2959 no 2_655
C(87) H(59) 3.4419 no .
C(88) H(38) 2.6483 no .
C(88) H(39) 3.1195 no .
C(89) H(21A) 3.5650 no 3_566
C(90) H(35B) 3.3508 no 3_566
C(90) H(36C) 3.3716 no 3_566
C(91) H(32A) 3.3156 no 1_565
C(91) H(36C) 3.2784 no 3_566
C(91) H(63) 3.5208 no 2_555
C(91) H(64) 3.2172 no 2_555
C(91) H(77) 3.2666 no 3_566
C(91) H(81) 3.3451 no .
C(92) H(53) 2.7615 no 2_655
C(92) H(54) 2.9706 no 2_655
C(92) H(58) 3.2896 no .
C(92) H(59) 3.5590 no .
C(93) H(38) 2.9999 no .
C(93) H(53) 3.5581 no 2_655
H(2) C(61) 3.4305 no .
H(2) C(62) 2.9988 no .
H(2) C(63) 2.9859 no .
H(2) C(64) 3.4166 no .
H(2) C(80) 3.0243 no 2_545
H(2) C(81) 2.7974 no 2_545
H(2) C(82) 3.5952 no 2_545
H(2) H(62) 3.2669 no .
H(2) H(63) 3.2423 no .
H(2) H(80) 3.0011 no 2_545
H(2) H(81) 2.6065 no 2_545
H(3) S(3) 2.8006 no 2_545
H(3) H(62) 3.2641 no 2_545
H(3) H(74) 3.0362 no .
H(6) H(68) 3.5343 no 2_545
H(6) H(69) 3.5856 no 2_545
H(6) H(83) 3.1438 no .
H(6) H(84) 3.3670 no .
H(8) O(5) 3.3083 no 2_645
H(8) C(86) 3.5474 no 2_645
H(8) C(87) 3.3761 no 1_545
H(8) H(53) 3.1824 no .
H(8) H(86A) 3.2162 no 2_645
H(8) H(86B) 3.2471 no 2_645
H(9) O(5) 2.7899 no 2_645
H(9) C(85) 3.4981 no 2_645
H(9) C(86) 3.4120 no 2_645
H(9) H(34A) 3.5319 no 3_656
H(9) H(34C) 2.9481 no 3_656
H(9) H(86A) 2.6690 no 2_645
H(12) H(52) 3.1380 no .
H(12) H(59) 3.0711 no 1_545
H(12) H(69) 3.3932 no 2_545
H(14) C(32) 3.4734 no 1_565
H(14) C(47) 3.1797 no .
H(14) C(48) 3.1890 no .
H(14) H(32A) 3.3038 no 1_565
H(14) H(32B) 3.3127 no 1_565
H(14) H(32C) 3.2229 no 1_565
H(14) H(47) 2.6208 no .
H(14) H(48) 2.6450 no .
H(14) H(50) 3.5849 no .
H(15) C(72) 3.5425 no 3_566
H(15) H(41) 3.3632 no 3_666
H(15) H(47) 3.2751 no .
H(15) H(72) 3.3753 no 3_566
H(15) H(78) 3.2130 no 3_566
H(18) C(51) 3.3658 no .
H(18) H(51) 2.7714 no .
H(18) H(83) 3.1020 no .
H(19A) Fe(2) 3.5809 no 2_545
H(19A) S(5) 2.9464 no 2_545
H(19A) C(62) 3.5836 no 2_545
H(19A) C(63) 3.3027 no 2_545
H(19A) H(21C) 3.2002 no 3_556
H(19A) H(62) 3.1100 no 2_545
H(19A) H(63) 2.5271 no 2_545
H(19B) C(74) 3.2089 no .
H(19B) C(75) 2.8858 no .
H(19B) H(24A) 3.5886 no 3_556
H(19B) H(36A) 3.3026 no 3_556
H(19B) H(74) 2.9842 no .
H(19B) H(75) 2.3803 no .
H(19C) O(3) 2.8578 no 3_556
H(19C) C(21) 3.2097 no 3_556
H(19C) H(21A) 3.4712 no 3_556
H(19C) H(21C) 2.7807 no 3_556
H(19C) H(24A) 2.8781 no 3_556
H(19C) H(36A) 2.7362 no 3_556
H(19C) H(63) 3.1425 no 2_545
H(19C) H(75) 3.4138 no .
H(20A) O(2) 2.6289 no 3_656
H(20A) C(10) 3.3397 no 3_656
H(20A) C(20) 2.8665 no 3_656
H(20A) C(33) 3.3712 no 3_656
H(20A) C(34) 3.0598 no 3_656
H(20A) H(20A) 2.6045 no 3_656
H(20A) H(20C) 2.8889 no 3_656
H(20A) H(23A) 3.0516 no 3_656
H(20A) H(33B) 2.7596 no 3_656
H(20A) H(34A) 2.8858 no 3_656
H(20A) H(34C) 2.6209 no 3_656
H(20B) C(33) 3.5211 no 3_656
H(20B) C(34) 3.1801 no 3_656
H(20B) C(37) 3.4942 no 1_545
H(20B) C(38) 2.9336 no 1_545
H(20B) C(39) 3.2596 no 1_545
H(20B) C(44) 3.5288 no 1_545
H(20B) H(33B) 3.1175 no 3_656
H(20B) H(34A) 3.4522 no 3_656
H(20B) H(34C) 2.3722 no 3_656
H(20B) H(38) 2.8749 no 1_545
H(20B) H(39) 3.4317 no 1_545
H(20B) H(44) 3.1863 no 1_545
H(20B) H(60) 3.2375 no 1_545
H(20C) O(2) 3.3218 no 3_656
H(20C) C(10) 3.4385 no 3_656
H(20C) C(20) 3.5129 no 3_656
H(20C) C(33) 3.5103 no 3_656
H(20C) C(44) 2.9167 no 1_545
H(20C) C(45) 3.1067 no 1_545
H(20C) H(20A) 2.8889 no 3_656
H(20C) H(33B) 2.7314 no 3_656
H(20C) H(34C) 3.2744 no 3_656
H(20C) H(44) 2.6547 no 1_545
H(20C) H(45) 2.9484 no 1_545
H(20C) H(52) 3.3095 no 3_656
H(21A) C(80) 2.8631 no 3_566
H(21A) C(81) 3.3044 no 3_566
H(21A) C(89) 3.5650 no 3_566
H(21A) H(19C) 3.4712 no 3_556
H(21A) H(80) 2.3759 no 3_566
H(21A) H(81) 3.1828 no 3_566
H(21B) C(40) 3.5845 no 3_666
H(21B) C(67) 3.1922 no 3_566
H(21B) C(68) 3.3083 no 3_566
H(21B) C(69) 3.2427 no 3_566
H(21B) C(70) 3.0793 no 3_566
H(21B) C(71) 2.9623 no 3_566
H(21B) C(72) 3.0275 no 3_566
H(21B) H(40) 2.8968 no 3_666
H(21B) H(41) 3.5767 no 3_666
H(21B) H(70) 3.5731 no 3_566
H(21B) H(71) 3.3963 no 3_566
H(21B) H(72) 3.4972 no 3_566
H(21B) H(80) 3.0500 no 3_566
H(21C) S(1) 3.2665 no 4_555
H(21C) S(5) 2.9641 no 4_555
H(21C) C(19) 3.3954 no 3_556
H(21C) C(80) 3.4959 no 3_566
H(21C) H(19A) 3.2002 no 3_556
H(21C) H(19C) 2.7807 no 3_556
H(21C) H(40) 3.5383 no 3_666
H(21C) H(80) 2.6914 no 3_566
H(22A) H(36C) 3.5571 no 3_556
H(22A) H(63) 3.3640 no 2_545
H(22A) H(77) 3.2968 no 3_556
H(22B) C(36) 3.1977 no 3_556
H(22B) H(36A) 3.2318 no 3_556
H(22B) H(36B) 2.9648 no 3_556
H(22B) H(36C) 2.8666 no 3_556
H(23A) H(20A) 3.0516 no 3_656
H(23A) H(60) 3.5651 no 1_545
H(23B) C(47) 3.5193 no 1_545
H(23B) C(48) 3.4777 no 1_545
H(23B) C(59) 3.4697 no 1_545
H(23B) C(60) 3.1709 no 1_545
H(23B) H(48) 3.5973 no 1_545
H(23B) H(59) 3.2131 no 1_545
H(23B) H(60) 2.6270 no 1_545
H(24A) H(19B) 3.5886 no 3_556
H(24A) H(19C) 2.8781 no 3_556
H(24A) H(75) 3.3795 no 3_556
H(24A) H(76) 3.3939 no 3_556
H(24B) H(40) 2.9466 no 3_666
H(24B) H(75) 3.1161 no 3_556
H(24B) H(76) 3.4404 no 3_556
H(31A) C(59) 2.9167 no 1_545
H(31A) C(60) 3.4483 no 1_545
H(31A) H(59) 2.5404 no 1_545
H(31A) H(60) 3.4681 no 1_545
H(31B) C(64) 3.5074 no 2_545
H(31B) H(68) 3.4417 no 2_545
H(32A) C(64) 3.2261 no 2_545
H(32A) C(77) 3.5683 no 3_556
H(32A) C(91) 3.3156 no 1_545
H(32A) H(14) 3.3038 no 1_545
H(32A) H(47) 3.5507 no 1_545
H(32A) H(64) 2.7472 no 2_545
H(32A) H(77) 2.6944 no 3_556
H(32B) C(47) 2.8839 no 1_545
H(32B) C(48) 3.0180 no 1_545
H(32B) H(14) 3.3127 no 1_545
H(32B) H(47) 2.5214 no 1_545
H(32B) H(48) 2.7665 no 1_545
H(32B) H(77) 3.0758 no 3_556
H(32C) C(48) 3.4746 no 1_545
H(32C) C(64) 2.9879 no 2_545
H(32C) C(65) 3.1196 no 2_545
H(32C) H(14) 3.2229 no 1_545
H(32C) H(47) 3.5760 no 1_545
H(32C) H(48) 2.8103 no 1_545
H(32C) H(64) 2.6871 no 2_545
H(32C) H(65) 2.9291 no 2_545
H(33A) C(40) 3.3146 no 3_666
H(33A) C(51) 3.1735 no .
H(33A) H(40) 3.1827 no 3_666
H(33A) H(51) 2.2885 no .
H(33A) H(52) 3.4857 no .
H(33B) C(20) 3.0364 no 3_656
H(33B) C(51) 3.4278 no .
H(33B) C(52) 3.4137 no .
H(33B) H(20A) 2.7596 no 3_656
H(33B) H(20B) 3.1175 no 3_656
H(33B) H(20C) 2.7314 no 3_656
H(33B) H(51) 2.8293 no .
H(33B) H(52) 2.8025 no .
H(34A) C(20) 3.5694 no 3_656
H(34A) C(85) 3.5320 no 4_555
H(34A) C(86) 3.2339 no 4_555
H(34A) H(9) 3.5319 no 3_656
H(34A) H(20A) 2.8858 no 3_656
H(34A) H(20B) 3.4522 no 3_656
H(34A) H(75) 3.4767 no 3_556
H(34A) H(76) 3.3108 no 3_556
H(34A) H(86A) 2.6808 no 4_555
H(34A) H(86C) 3.1662 no 4_555
H(34B) O(5) 3.3702 no 4_555
H(34B) C(75) 3.0482 no 3_556
H(34B) C(76) 3.3452 no 3_556
H(34B) C(85) 3.2659 no 4_555
H(34B) C(86) 3.5855 no 4_555
H(34B) H(39) 3.5462 no 3_666
H(34B) H(40) 3.5814 no 3_666
H(34B) H(75) 2.4399 no 3_556
H(34B) H(76) 3.0107 no 3_556
H(34B) H(86A) 3.4058 no 4_555
H(34B) H(86C) 3.4545 no 4_555
H(34C) O(5) 2.8792 no 4_555
H(34C) C(20) 2.8844 no 3_656
H(34C) C(39) 3.0934 no 3_666
H(34C) C(40) 3.4877 no 3_666
H(34C) C(85) 3.2833 no 4_555
H(34C) C(86) 3.5992 no 4_555
H(34C) H(9) 2.9481 no 3_656
H(34C) H(20A) 2.6209 no 3_656
H(34C) H(20B) 2.3722 no 3_656
H(34C) H(20C) 3.2744 no 3_656
H(34C) H(39) 2.8570 no 3_666
H(34C) H(40) 3.5300 no 3_666
H(34C) H(86A) 3.1011 no 4_555
H(35A) C(83) 3.2541 no .
H(35A) C(84) 3.1920 no .
H(35A) H(83) 2.8469 no .
H(35A) H(84) 2.7216 no .
H(35B) C(83) 3.1973 no .
H(35B) C(90) 3.3508 no 3_566
H(35B) H(83) 2.7472 no .
H(35B) H(84) 3.5990 no .
H(36A) O(1) 2.9022 no 3_556
H(36A) C(19) 3.1487 no 3_556
H(36A) C(76) 3.5812 no 3_556
H(36A) H(19B) 3.3026 no 3_556
H(36A) H(19C) 2.7362 no 3_556
H(36A) H(22B) 3.2318 no 3_556
H(36A) H(36B) 3.3622 no 3_556
H(36A) H(75) 3.5242 no 3_556
H(36A) H(76) 3.2689 no 3_556
H(36B) C(36) 2.7673 no 3_556
H(36B) C(76) 3.3566 no 3_556
H(36B) H(22B) 2.9648 no 3_556
H(36B) H(36A) 3.3622 no 3_556
H(36B) H(36B) 2.0878 no 3_556
H(36B) H(36C) 2.6253 no 3_556
H(36B) H(76) 3.0824 no 3_556
H(36C) O(1) 3.5869 no 3_556
H(36C) C(36) 3.5710 no 3_556
H(36C) C(77) 3.2493 no .
H(36C) C(90) 3.3716 no 3_566
H(36C) C(91) 3.2784 no 3_566
H(36C) H(22A) 3.5571 no 3_556
H(36C) H(22B) 2.8666 no 3_556
H(36C) H(36B) 2.6253 no 3_556
H(36C) H(77) 2.9971 no .
H(38) C(88) 2.6483 no .
H(38) C(93) 2.9999 no .
H(38) H(20B) 2.8749 no 1_565
H(39) S(1) 3.0346 no 2_655
H(39) O(5) 2.6335 no 2_655
H(39) C(88) 3.1195 no .
H(39) H(20B) 3.4317 no 1_565
H(39) H(34B) 3.5462 no 3_666
H(39) H(34C) 2.8570 no 3_666
H(40) S(1) 3.2738 no 2_655
H(40) O(3) 2.7437 no 3_666
H(40) C(16) 3.0399 no 3_666
H(40) C(17) 3.5005 no 3_666
H(40) C(21) 3.2476 no 3_666
H(40) H(21B) 2.8968 no 3_666
H(40) H(21C) 3.5383 no 3_666
H(40) H(24B) 2.9466 no 3_666
H(40) H(33A) 3.1827 no 3_666
H(40) H(34B) 3.5814 no 3_666
H(40) H(34C) 3.5300 no 3_666
H(41) C(14) 3.4679 no 3_666
H(41) C(15) 3.1408 no 3_666
H(41) C(16) 3.2778 no 3_666
H(41) C(50) 3.2709 no 3_666
H(41) H(15) 3.3632 no 3_666
H(41) H(21B) 3.5767 no 3_666
H(41) H(50) 2.5518 no 3_666
H(41) H(51) 3.2637 no 3_666
H(41) H(71) 3.1491 no 1_655
H(42) C(43) 3.3999 no 3_666
H(42) C(44) 3.1441 no 3_666
H(42) C(45) 3.4488 no 3_666
H(42) C(50) 3.2399 no 3_666
H(42) H(44) 3.3047 no 3_666
H(42) H(50) 2.8516 no 3_666
H(44) C(20) 3.2811 no 1_565
H(44) C(49) 3.5879 no 3_666
H(44) C(50) 3.3085 no 3_666
H(44) C(51) 3.1309 no 3_666
H(44) C(52) 3.2509 no 3_666
H(44) C(53) 3.5516 no 3_666
H(44) H(20B) 3.1863 no 1_565
H(44) H(20C) 2.6547 no 1_565
H(44) H(42) 3.3047 no 3_666
H(44) H(51) 3.4707 no 3_666
H(45) C(52) 3.0429 no 3_666
H(45) C(53) 2.7242 no 3_666
H(45) C(54) 3.2933 no 3_666
H(45) H(20C) 2.9484 no 1_565
H(45) H(52) 3.1999 no 3_666
H(45) H(53) 2.7088 no 3_666
H(45) H(54) 3.5965 no 3_666
H(45) H(86A) 3.2061 no 4_565
H(46) C(71) 3.3674 no 3_566
H(46) C(72) 3.3758 no 3_566
H(46) C(86) 2.9000 no 4_565
H(46) H(71) 2.7487 no 3_566
H(46) H(72) 2.7751 no 3_566
H(46) H(86A) 2.5760 no 4_565
H(46) H(86B) 3.0611 no 4_565
H(46) H(86C) 2.5974 no 4_565
H(47) C(14) 3.2705 no .
H(47) C(15) 3.5982 no .
H(47) C(32) 3.3502 no 1_565
H(47) C(77) 3.5918 no 3_566
H(47) H(14) 2.6208 no .
H(47) H(15) 3.2751 no .
H(47) H(32A) 3.5507 no 1_565
H(47) H(32B) 2.5214 no 1_565
H(47) H(32C) 3.5760 no 1_565
H(47) H(72) 3.1817 no 3_566
H(47) H(77) 3.4204 no 3_566
H(48) S(7) 3.1997 no .
H(48) C(13) 3.5344 no .
H(48) C(14) 3.1881 no .
H(48) C(32) 3.2314 no 1_565
H(48) H(14) 2.6450 no .
H(48) H(23B) 3.5973 no 1_565
H(48) H(32B) 2.7665 no 1_565
H(48) H(32C) 2.8103 no 1_565
H(50) S(7) 3.4011 no .
H(50) C(13) 3.2114 no .
H(50) C(14) 3.4190 no .
H(50) C(41) 3.0701 no 3_666
H(50) C(42) 3.2168 no 3_666
H(50) H(14) 3.5849 no .
H(50) H(41) 2.5518 no 3_666
H(50) H(42) 2.8516 no 3_666
H(51) C(13) 3.2928 no .
H(51) C(17) 3.3833 no .
H(51) C(18) 2.8632 no .
H(51) C(33) 2.9605 no .
H(51) C(41) 3.4311 no 3_666
H(51) H(18) 2.7714 no .
H(51) H(33A) 2.2885 no .
H(51) H(33B) 2.8293 no .
H(51) H(41) 3.2637 no 3_666
H(51) H(44) 3.4707 no 3_666
H(52) C(7) 2.9409 no .
H(52) C(8) 3.2639 no .
H(52) C(9) 3.5409 no .
H(52) C(10) 3.4950 no .
H(52) C(11) 3.1315 no .
H(52) C(12) 2.8243 no .
H(52) C(33) 3.5261 no .
H(52) H(12) 3.1380 no .
H(52) H(20C) 3.3095 no 3_656
H(52) H(33A) 3.4857 no .
H(52) H(33B) 2.8025 no .
H(52) H(45) 3.1999 no 3_666
H(53) N(1) 3.4284 no 2_645
H(53) N(2) 2.4615 no 2_645
H(53) C(7) 3.3908 no .
H(53) C(8) 3.2917 no .
H(53) C(45) 3.5496 no 3_666
H(53) C(87) 3.3675 no 2_645
H(53) C(92) 2.7615 no 2_645
H(53) C(93) 3.5581 no 2_645
H(53) H(8) 3.1824 no .
H(53) H(45) 2.7088 no 3_666
H(54) N(1) 2.6076 no 2_645
H(54) N(2) 2.7792 no 2_645
H(54) C(87) 3.2959 no 2_645
H(54) C(92) 2.9706 no 2_645
H(54) H(45) 3.5965 no 3_666
H(56) S(2) 2.6152 no .
H(57) S(2) 3.3485 no .
H(57) O(4) 2.8070 no .
H(57) O(5) 3.5253 no .
H(57) C(85) 2.8855 no .
H(57) C(86) 3.1387 no .
H(57) H(65) 3.1360 no 2_555
H(57) H(66) 2.9529 no 2_555
H(57) H(86B) 2.5580 no .
H(57) H(86C) 3.5887 no .
H(58) N(1) 3.5447 no .
H(58) N(2) 3.0997 no .
H(58) C(66) 3.4592 no 2_555
H(58) C(68) 3.5919 no 2_555
H(58) C(69) 3.4125 no 2_555
H(58) C(70) 3.3782 no 2_555
H(58) C(71) 3.5423 no 2_555
H(58) C(92) 3.2896 no .
H(58) H(66) 2.9669 no 2_555
H(58) H(86B) 3.1468 no .
H(59) N(1) 3.5378 no .
H(59) C(7) 3.0852 no 1_565
H(59) C(8) 3.5470 no 1_565
H(59) C(10) 3.4598 no 1_565
H(59) C(11) 3.0148 no 1_565
H(59) C(12) 2.8012 no 1_565
H(59) C(31) 3.5158 no 1_565
H(59) C(87) 3.4419 no .
H(59) C(92) 3.5590 no .
H(59) H(12) 3.0711 no 1_565
H(59) H(23B) 3.2131 no 1_565
H(59) H(31A) 2.5404 no 1_565
H(60) O(2) 2.7865 no 1_565
H(60) C(9) 3.4009 no 1_565
H(60) C(10) 2.7567 no 1_565
H(60) C(11) 2.9985 no 1_565
H(60) C(20) 3.5325 no 1_565
H(60) C(23) 3.2309 no 1_565
H(60) H(20B) 3.2375 no 1_565
H(60) H(23A) 3.5651 no 1_565
H(60) H(23B) 2.6270 no 1_565
H(60) H(31A) 3.4681 no 1_565
H(62) S(5) 3.3305 no .
H(62) C(3) 3.2411 no 2_555
H(62) C(4) 3.5398 no 2_555
H(62) H(2) 3.2669 no .
H(62) H(3) 3.2641 no 2_555
H(62) H(19A) 3.1100 no 2_555
H(63) O(1) 2.8056 no 2_555
H(63) C(4) 3.2051 no 2_555
H(63) C(19) 2.9739 no 2_555
H(63) C(91) 3.5208 no 2_545
H(63) H(2) 3.2423 no .
H(63) H(19A) 2.5271 no 2_555
H(63) H(19C) 3.1425 no 2_555
H(63) H(22A) 3.3640 no 2_555
H(63) H(81) 2.7069 no 2_545
H(64) S(7) 3.3867 no 2_545
H(64) C(32) 3.1447 no 2_555
H(64) C(81) 3.3643 no 2_545
H(64) C(82) 3.3554 no 2_545
H(64) C(91) 3.2172 no 2_545
H(64) H(32A) 2.7472 no 2_555
H(64) H(32C) 2.6871 no 2_555
H(64) H(81) 2.7347 no 2_545
H(64) H(82) 2.7355 no 2_545
H(65) Fe(4) 3.4792 no 2_545
H(65) S(3) 3.2400 no 2_545
H(65) S(7) 2.8245 no 2_545
H(65) C(57) 3.1932 no 2_545
H(65) C(58) 3.5117 no 2_545
H(65) H(32C) 2.9291 no 2_555
H(65) H(57) 3.1360 no 2_545
H(66) O(4) 3.0057 no 2_545
H(66) C(57) 3.3983 no 2_545
H(66) C(58) 3.4105 no 2_545
H(66) H(57) 2.9529 no 2_545
H(66) H(58) 2.9669 no 2_545
H(66) H(86C) 3.4286 no 2_545
H(68) S(5) 3.4977 no 2_555
H(68) C(1) 3.1969 no 2_555
H(68) C(6) 3.3708 no 2_555
H(68) H(6) 3.5343 no 2_555
H(68) H(31B) 3.4417 no 2_555
H(69) Fe(2) 3.5161 no 2_555
H(69) Fe(3) 3.3391 no 2_555
H(69) S(1) 3.2488 no 2_555
H(69) S(6) 3.3035 no 2_555
H(69) H(6) 3.5856 no 2_555
H(69) H(12) 3.3932 no 2_555
H(70) S(1) 3.5359 no 2_555
H(70) S(6) 2.9355 no 2_555
H(70) N(1) 2.6995 no 2_545
H(70) N(2) 3.4362 no 2_545
H(70) C(40) 3.5502 no 1_455
H(70) H(21B) 3.5731 no 3_566
H(71) N(1) 3.4924 no 2_545
H(71) N(2) 3.0953 no 2_545
H(71) C(41) 3.3192 no 1_455
H(71) C(46) 3.1384 no 3_566
H(71) H(21B) 3.3963 no 3_566
H(71) H(41) 3.1491 no 1_455
H(71) H(46) 2.7487 no 3_566
H(72) C(46) 3.4541 no 3_566
H(72) H(15) 3.3753 no 3_566
H(72) H(21B) 3.4972 no 3_566
H(72) H(46) 2.7751 no 3_566
H(72) H(47) 3.1817 no 3_566
H(72) H(86C) 2.8869 no 2_545
H(74) O(4) 2.7573 no 2_545
H(74) C(3) 3.4046 no .
H(74) H(3) 3.0362 no .
H(74) H(19B) 2.9842 no .
H(74) H(86C) 3.1782 no 2_545
H(75) O(4) 3.1272 no 2_545
H(75) C(19) 3.2430 no .
H(75) C(34) 3.3386 no 3_556
H(75) C(85) 3.5925 no 2_545
H(75) H(19B) 2.3803 no .
H(75) H(19C) 3.4138 no .
H(75) H(24A) 3.3795 no 3_556
H(75) H(24B) 3.1161 no 3_556
H(75) H(34A) 3.4767 no 3_556
H(75) H(34B) 2.4399 no 3_556
H(75) H(36A) 3.5242 no 3_556
H(75) H(86C) 3.2843 no 2_545
H(76) C(24) 3.4824 no 3_556
H(76) C(25) 2.9642 no 3_556
H(76) C(26) 3.1554 no 3_556
H(76) C(27) 3.1141 no 3_556
H(76) C(28) 2.9354 no 3_556
H(76) C(29) 2.7906 no 3_556
H(76) C(30) 2.8406 no 3_556
H(76) C(34) 3.4907 no 3_556
H(76) C(36) 3.4885 no 3_556
H(76) H(24A) 3.3939 no 3_556
H(76) H(24B) 3.4404 no 3_556
H(76) H(34A) 3.3108 no 3_556
H(76) H(34B) 3.0107 no 3_556
H(76) H(36A) 3.2689 no 3_556
H(76) H(36B) 3.0824 no 3_556
H(77) C(32) 3.3130 no 3_556
H(77) C(91) 3.2666 no 3_566
H(77) H(22A) 3.2968 no 3_556
H(77) H(32A) 2.6944 no 3_556
H(77) H(32B) 3.0758 no 3_556
H(77) H(36C) 2.9971 no .
H(77) H(47) 3.4204 no 3_566
H(78) H(15) 3.2130 no 3_566
H(80) S(5) 3.2403 no 2_555
H(80) C(1) 3.5097 no 2_555
H(80) C(2) 3.3423 no 2_555
H(80) C(21) 2.8539 no 3_566
H(80) H(2) 3.0011 no 2_555
H(80) H(21A) 2.3759 no 3_566
H(80) H(21B) 3.0500 no 3_566
H(80) H(21C) 2.6914 no 3_566
H(81) C(2) 3.4673 no 2_555
H(81) C(63) 2.9448 no 2_555
H(81) C(64) 2.9634 no 2_555
H(81) C(91) 3.3451 no .
H(81) H(2) 2.6065 no 2_555
H(81) H(21A) 3.1828 no 3_566
H(81) H(63) 2.7069 no 2_555
H(81) H(64) 2.7347 no 2_555
H(82) Fe(4) 3.5152 no .
H(82) S(3) 3.4142 no .
H(82) S(7) 2.9856 no .
H(82) C(13) 3.0694 no .
H(82) C(18) 3.5591 no .
H(82) C(64) 3.2720 no 2_555
H(82) H(64) 2.7355 no 2_555
H(83) Fe(2) 3.5525 no .
H(83) Fe(4) 3.5381 no .
H(83) S(4) 3.2108 no .
H(83) C(6) 3.4951 no .
H(83) C(18) 3.4549 no .
H(83) C(35) 3.1917 no .
H(83) H(6) 3.1438 no .
H(83) H(18) 3.1020 no .
H(83) H(35A) 2.8469 no .
H(83) H(35B) 2.7472 no .
H(84) C(1) 2.9978 no .
H(84) C(2) 3.3227 no .
H(84) C(5) 3.4044 no .
H(84) C(6) 3.0357 no .
H(84) C(35) 3.5876 no .
H(84) H(6) 3.3670 no .
H(84) H(35A) 2.7216 no .
H(84) H(35B) 3.5990 no .
H(86A) C(9) 3.3614 no 2_655
H(86A) C(34) 3.2268 no 4_554
H(86A) C(45) 3.5973 no 4_564
H(86A) C(46) 3.2743 no 4_564
H(86A) H(8) 3.2162 no 2_655
H(86A) H(9) 2.6690 no 2_655
H(86A) H(34A) 2.6808 no 4_554
H(86A) H(34B) 3.4058 no 4_554
H(86A) H(34C) 3.1011 no 4_554
H(86A) H(45) 3.2061 no 4_564
H(86A) H(46) 2.5760 no 4_564
H(86B) N(2) 2.9920 no .
H(86B) C(57) 3.2169 no .
H(86B) C(58) 3.5107 no .
H(86B) H(8) 3.2471 no 2_655
H(86B) H(46) 3.0611 no 4_564
H(86B) H(57) 2.5580 no .
H(86B) H(58) 3.1468 no .
H(86C) C(46) 3.5052 no 4_564
H(86C) C(72) 3.4258 no 2_555
H(86C) C(73) 3.5741 no 2_555
H(86C) C(74) 3.0423 no 2_555
H(86C) C(75) 3.1129 no 2_555
H(86C) H(34A) 3.1662 no 4_554
H(86C) H(34B) 3.4545 no 4_554
H(86C) H(46) 2.5974 no 4_564
H(86C) H(57) 3.5887 no .
H(86C) H(66) 3.4286 no 2_555
H(86C) H(72) 2.8869 no 2_555
H(86C) H(74) 3.1782 no 2_555
H(86C) H(75) 3.2843 no 2_555

loop_
_geom_torsion_atom_site_label_1
_geom_torsion_atom_site_label_2
_geom_torsion_atom_site_label_3
_geom_torsion_atom_site_label_4
_geom_torsion
_geom_torsion_publ_flag
_geom_torsion_site_symmetry_1
_geom_torsion_site_symmetry_3
_geom_torsion_site_symmetry_4
Fe(2) Fe(1) Fe(3) Fe(2) 0.00(2) no . . .
Fe(2) Fe(1) Fe(3) Fe(4) -70.69(3) no . . .
Fe(2) Fe(1) Fe(3) S(1) 64.97(3) no . . .
Fe(2) Fe(1) Fe(3) S(2) -135.80(4) no . . .
Fe(2) Fe(1) Fe(3) S(4) -37.29(3) no . . .
Fe(2) Fe(1) Fe(3) S(6) 132.61(7) no . . .
Fe(3) Fe(1) Fe(2) Fe(3) 0.00(3) no . . .
Fe(3) Fe(1) Fe(2) Fe(4) 70.74(3) no . . .
Fe(3) Fe(1) Fe(2) S(1) -66.07(3) no . . .
Fe(3) Fe(1) Fe(2) S(3) 136.23(4) no . . .
Fe(3) Fe(1) Fe(2) S(4) 37.05(3) no . . .
Fe(3) Fe(1) Fe(2) S(5) -132.17(7) no . . .
Fe(2) Fe(1) Fe(4) Fe(2) 0.00(2) no . . .
Fe(2) Fe(1) Fe(4) Fe(3) 69.97(3) no . . .
Fe(2) Fe(1) Fe(4) S(2) 132.33(4) no . . .
Fe(2) Fe(1) Fe(4) S(3) -62.00(3) no . . .
Fe(2) Fe(1) Fe(4) S(4) 35.24(3) no . . .
Fe(2) Fe(1) Fe(4) S(7) -147.70(6) no . . .
Fe(4) Fe(1) Fe(2) Fe(3) -70.74(3) no . . .
Fe(4) Fe(1) Fe(2) Fe(4) 0.00(2) no . . .
Fe(4) Fe(1) Fe(2) S(1) -136.81(4) no . . .
Fe(4) Fe(1) Fe(2) S(3) 65.50(3) no . . .
Fe(4) Fe(1) Fe(2) S(4) -33.68(3) no . . .
Fe(4) Fe(1) Fe(2) S(5) 157.09(7) no . . .
Fe(2) Fe(1) S(1) Fe(2) 0.00(3) no . . .
Fe(2) Fe(1) S(1) Fe(3) -75.63(5) no . . .
S(1) Fe(1) Fe(2) Fe(3) 66.07(6) no . . .
S(1) Fe(1) Fe(2) Fe(4) 136.81(6) no . . .
S(1) Fe(1) Fe(2) S(1) 0.00(5) no . . .
S(1) Fe(1) Fe(2) S(3) -157.69(7) no . . .
S(1) Fe(1) Fe(2) S(4) 103.13(6) no . . .
S(1) Fe(1) Fe(2) S(5) -66.10(8) no . . .
Fe(2) Fe(1) S(2) Fe(3) 37.58(5) no . . .
Fe(2) Fe(1) S(2) Fe(4) -40.52(5) no . . .
S(2) Fe(1) Fe(2) Fe(3) -33.69(5) no . . .
S(2) Fe(1) Fe(2) Fe(4) 37.05(5) no . . .
S(2) Fe(1) Fe(2) S(1) -99.77(6) no . . .
S(2) Fe(1) Fe(2) S(3) 102.54(6) no . . .
S(2) Fe(1) Fe(2) S(4) 3.36(6) no . . .
S(2) Fe(1) Fe(2) S(5) -165.86(7) no . . .
Fe(2) Fe(1) S(3) Fe(2) 0.00(3) no . . .
Fe(2) Fe(1) S(3) Fe(4) 78.05(5) no . . .
S(3) Fe(1) Fe(2) Fe(3) -136.23(6) no . . .
S(3) Fe(1) Fe(2) Fe(4) -65.50(5) no . . .
S(3) Fe(1) Fe(2) S(1) 157.69(6) no . . .
S(3) Fe(1) Fe(2) S(3) 0.00(5) no . . .
S(3) Fe(1) Fe(2) S(4) -99.18(6) no . . .
S(3) Fe(1) Fe(2) S(5) 91.60(8) no . . .
Fe(2) Fe(1) O(4) C(85) -146.0(2) no . . .
O(4) Fe(1) Fe(2) Fe(3) 170.2(3) no . . .
O(4) Fe(1) Fe(2) Fe(4) -119.1(3) no . . .
O(4) Fe(1) Fe(2) S(1) 104.1(3) no . . .
O(4) Fe(1) Fe(2) S(3) -53.6(3) no . . .
O(4) Fe(1) Fe(2) S(4) -152.8(3) no . . .
O(4) Fe(1) Fe(2) S(5) 38.0(3) no . . .
Fe(3) Fe(1) Fe(4) Fe(2) -69.97(3) no . . .
Fe(3) Fe(1) Fe(4) Fe(3) 0.00(2) no . . .
Fe(3) Fe(1) Fe(4) S(2) 62.35(3) no . . .
Fe(3) Fe(1) Fe(4) S(3) -131.97(4) no . . .
Fe(3) Fe(1) Fe(4) S(4) -34.73(4) no . . .
Fe(3) Fe(1) Fe(4) S(7) 142.32(6) no . . .
Fe(4) Fe(1) Fe(3) Fe(2) 70.69(3) no . . .
Fe(4) Fe(1) Fe(3) Fe(4) 0.00(2) no . . .
Fe(4) Fe(1) Fe(3) S(1) 135.66(4) no . . .
Fe(4) Fe(1) Fe(3) S(2) -65.11(3) no . . .
Fe(4) Fe(1) Fe(3) S(4) 33.41(3) no . . .
Fe(4) Fe(1) Fe(3) S(6) -156.69(7) no . . .
Fe(3) Fe(1) S(1) Fe(2) 75.63(5) no . . .
Fe(3) Fe(1) S(1) Fe(3) 0.00(3) no . . .
S(1) Fe(1) Fe(3) Fe(2) -64.97(6) no . . .
S(1) Fe(1) Fe(3) Fe(4) -135.66(6) no . . .
S(1) Fe(1) Fe(3) S(1) 0.00(6) no . . .
S(1) Fe(1) Fe(3) S(2) 159.23(7) no . . .
S(1) Fe(1) Fe(3) S(4) -102.25(7) no . . .
S(1) Fe(1) Fe(3) S(6) 67.65(8) no . . .
Fe(3) Fe(1) S(2) Fe(3) 0.00(3) no . . .
Fe(3) Fe(1) S(2) Fe(4) -78.10(5) no . . .
S(2) Fe(1) Fe(3) Fe(2) 135.80(6) no . . .
S(2) Fe(1) Fe(3) Fe(4) 65.11(6) no . . .
S(2) Fe(1) Fe(3) S(1) -159.23(7) no . . .
S(2) Fe(1) Fe(3) S(2) 0.00(5) no . . .
S(2) Fe(1) Fe(3) S(4) 98.51(6) no . . .
S(2) Fe(1) Fe(3) S(6) -91.59(8) no . . .
Fe(3) Fe(1) S(3) Fe(2) -37.24(5) no . . .
Fe(3) Fe(1) S(3) Fe(4) 40.81(5) no . . .
S(3) Fe(1) Fe(3) Fe(2) 33.27(5) no . . .
S(3) Fe(1) Fe(3) Fe(4) -37.42(5) no . . .
S(3) Fe(1) Fe(3) S(1) 98.24(5) no . . .
S(3) Fe(1) Fe(3) S(2) -102.53(5) no . . .
S(3) Fe(1) Fe(3) S(4) -4.02(6) no . . .
S(3) Fe(1) Fe(3) S(6) 165.88(7) no . . .
Fe(3) Fe(1) O(4) C(85) 16.2(6) no . . .
O(4) Fe(1) Fe(3) Fe(2) -169.3(4) no . . .
O(4) Fe(1) Fe(3) Fe(4) 120.0(4) no . . .
O(4) Fe(1) Fe(3) S(1) -104.3(4) no . . .
O(4) Fe(1) Fe(3) S(2) 54.9(4) no . . .
O(4) Fe(1) Fe(3) S(4) 153.4(4) no . . .
O(4) Fe(1) Fe(3) S(6) -36.7(4) no . . .
Fe(4) Fe(1) S(1) Fe(2) 37.35(5) no . . .
Fe(4) Fe(1) S(1) Fe(3) -38.29(5) no . . .
S(1) Fe(1) Fe(4) Fe(2) -34.39(5) no . . .
S(1) Fe(1) Fe(4) Fe(3) 35.58(5) no . . .
S(1) Fe(1) Fe(4) S(2) 97.93(6) no . . .
S(1) Fe(1) Fe(4) S(3) -96.39(6) no . . .
S(1) Fe(1) Fe(4) S(4) 0.85(6) no . . .
S(1) Fe(1) Fe(4) S(7) 177.91(6) no . . .
Fe(4) Fe(1) S(2) Fe(3) 78.10(5) no . . .
Fe(4) Fe(1) S(2) Fe(4) 0.00(3) no . . .
S(2) Fe(1) Fe(4) Fe(2) -132.33(6) no . . .
S(2) Fe(1) Fe(4) Fe(3) -62.35(6) no . . .
S(2) Fe(1) Fe(4) S(2) 0.00(5) no . . .
S(2) Fe(1) Fe(4) S(3) 165.68(6) no . . .
S(2) Fe(1) Fe(4) S(4) -97.08(6) no . . .
S(2) Fe(1) Fe(4) S(7) 79.97(7) no . . .
Fe(4) Fe(1) S(3) Fe(2) -78.05(5) no . . .
Fe(4) Fe(1) S(3) Fe(4) 0.00(3) no . . .
S(3) Fe(1) Fe(4) Fe(2) 62.00(6) no . . .
S(3) Fe(1) Fe(4) Fe(3) 131.97(6) no . . .
S(3) Fe(1) Fe(4) S(2) -165.68(7) no . . .
S(3) Fe(1) Fe(4) S(3) 0.00(6) no . . .
S(3) Fe(1) Fe(4) S(4) 97.24(7) no . . .
S(3) Fe(1) Fe(4) S(7) -85.71(8) no . . .
Fe(4) Fe(1) O(4) C(85) 116.8(3) no . . .
O(4) Fe(1) Fe(4) Fe(2) 143.1(2) no . . .
O(4) Fe(1) Fe(4) Fe(3) -146.9(2) no . . .
O(4) Fe(1) Fe(4) S(2) -84.6(2) no . . .
O(4) Fe(1) Fe(4) S(3) 81.1(2) no . . .
O(4) Fe(1) Fe(4) S(4) 178.3(2) no . . .
O(4) Fe(1) Fe(4) S(7) -4.6(2) no . . .
S(1) Fe(1) S(2) Fe(3) -17.26(7) no . . .
S(1) Fe(1) S(2) Fe(4) -95.36(6) no . . .
S(2) Fe(1) S(1) Fe(2) 92.26(6) no . . .
S(2) Fe(1) S(1) Fe(3) 16.62(6) no . . .
S(1) Fe(1) S(3) Fe(2) 18.26(6) no . . .
S(1) Fe(1) S(3) Fe(4) 96.31(6) no . . .
S(3) Fe(1) S(1) Fe(2) -17.68(6) no . . .
S(3) Fe(1) S(1) Fe(3) -93.31(6) no . . .
S(1) Fe(1) O(4) C(85) -66.3(4) no . . .
O(4) Fe(1) S(1) Fe(2) -140.24(19) no . . .
O(4) Fe(1) S(1) Fe(3) 144.13(19) no . . .
S(2) Fe(1) S(3) Fe(2) -89.97(6) no . . .
S(2) Fe(1) S(3) Fe(4) -11.92(7) no . . .
S(3) Fe(1) S(2) Fe(3) 90.05(7) no . . .
S(3) Fe(1) S(2) Fe(4) 11.95(7) no . . .
S(2) Fe(1) O(4) C(85) 59.0(4) no . . .
O(4) Fe(1) S(2) Fe(3) -155.40(17) no . . .
O(4) Fe(1) S(2) Fe(4) 126.50(17) no . . .
S(3) Fe(1) O(4) C(85) 173.0(3) no . . .
O(4) Fe(1) S(3) Fe(2) 153.87(16) no . . .
O(4) Fe(1) S(3) Fe(4) -128.08(16) no . . .
Fe(1) Fe(2) Fe(3) Fe(1) 0.00(2) no . . .
Fe(1) Fe(2) Fe(3) Fe(4) 69.92(3) no . . .
Fe(1) Fe(2) Fe(3) S(1) -61.84(3) no . . .
Fe(1) Fe(2) Fe(3) S(2) 35.28(4) no . . .
Fe(1) Fe(2) Fe(3) S(4) 132.32(4) no . . .
Fe(1) Fe(2) Fe(3) S(6) -132.91(7) no . . .
Fe(1) Fe(2) Fe(4) Fe(1) 0.00(2) no . . .
Fe(1) Fe(2) Fe(4) Fe(3) -70.39(3) no . . .
Fe(1) Fe(2) Fe(4) S(2) -37.18(3) no . . .
Fe(1) Fe(2) Fe(4) S(3) 65.16(3) no . . .
Fe(1) Fe(2) Fe(4) S(4) -135.74(4) no . . .
Fe(1) Fe(2) Fe(4) S(7) 123.46(9) no . . .
Fe(1) Fe(2) S(1) Fe(1) 0.00(3) no . . .
Fe(1) Fe(2) S(1) Fe(3) 77.49(5) no . . .
Fe(1) Fe(2) S(3) Fe(1) 0.00(3) no . . .
Fe(1) Fe(2) S(3) Fe(4) -75.68(5) no . . .
Fe(1) Fe(2) S(4) Fe(3) -40.28(5) no . . .
Fe(1) Fe(2) S(4) Fe(4) 37.48(5) no . . .
Fe(1) Fe(2) S(5) C(1) -178.54(7) no . . .
Fe(3) Fe(2) Fe(4) Fe(1) 70.39(3) no . . .
Fe(3) Fe(2) Fe(4) Fe(3) 0.00(2) no . . .
Fe(3) Fe(2) Fe(4) S(2) 33.21(3) no . . .
Fe(3) Fe(2) Fe(4) S(3) 135.55(4) no . . .
Fe(3) Fe(2) Fe(4) S(4) -65.35(3) no . . .
Fe(3) Fe(2) Fe(4) S(7) -166.14(9) no . . .
Fe(4) Fe(2) Fe(3) Fe(1) -69.92(3) no . . .
Fe(4) Fe(2) Fe(3) Fe(4) -0.00(2) no . . .
Fe(4) Fe(2) Fe(3) S(1) -131.76(4) no . . .
Fe(4) Fe(2) Fe(3) S(2) -34.64(3) no . . .
Fe(4) Fe(2) Fe(3) S(4) 62.40(3) no . . .
Fe(4) Fe(2) Fe(3) S(6) 157.17(7) no . . .
Fe(3) Fe(2) S(1) Fe(1) -77.49(5) no . . .
Fe(3) Fe(2) S(1) Fe(3) 0.00(3) no . . .
S(1) Fe(2) Fe(3) Fe(1) 61.84(6) no . . .
S(1) Fe(2) Fe(3) Fe(4) 131.76(6) no . . .
S(1) Fe(2) Fe(3) S(1) 0.00(6) no . . .
S(1) Fe(2) Fe(3) S(2) 97.12(7) no . . .
S(1) Fe(2) Fe(3) S(4) -165.84(7) no . . .
S(1) Fe(2) Fe(3) S(6) -71.07(8) no . . .
Fe(3) Fe(2) S(3) Fe(1) 37.52(5) no . . .
Fe(3) Fe(2) S(3) Fe(4) -38.16(5) no . . .
S(3) Fe(2) Fe(3) Fe(1) -34.66(5) no . . .
S(3) Fe(2) Fe(3) Fe(4) 35.26(5) no . . .
S(3) Fe(2) Fe(3) S(1) -96.50(5) no . . .
S(3) Fe(2) Fe(3) S(2) 0.62(6) no . . .
S(3) Fe(2) Fe(3) S(4) 97.66(5) no . . .
S(3) Fe(2) Fe(3) S(6) -167.57(7) no . . .
Fe(3) Fe(2) S(4) Fe(3) 0.00(3) no . . .
Fe(3) Fe(2) S(4) Fe(4) 77.76(5) no . . .
S(4) Fe(2) Fe(3) Fe(1) -132.32(6) no . . .
S(4) Fe(2) Fe(3) Fe(4) -62.40(6) no . . .
S(4) Fe(2) Fe(3) S(1) 165.84(6) no . . .
S(4) Fe(2) Fe(3) S(2) -97.04(6) no . . .
S(4) Fe(2) Fe(3) S(4) 0.00(5) no . . .
S(4) Fe(2) Fe(3) S(6) 94.77(8) no . . .
Fe(3) Fe(2) S(5) C(1) 78.97(13) no . . .
S(5) Fe(2) Fe(3) Fe(1) 135.54(9) no . . .
S(5) Fe(2) Fe(3) Fe(4) -154.54(9) no . . .
S(5) Fe(2) Fe(3) S(1) 73.70(9) no . . .
S(5) Fe(2) Fe(3) S(2) 170.82(9) no . . .
S(5) Fe(2) Fe(3) S(4) -92.14(9) no . . .
S(5) Fe(2) Fe(3) S(6) 2.63(13) no . . .
Fe(4) Fe(2) S(1) Fe(1) -36.66(5) no . . .
Fe(4) Fe(2) S(1) Fe(3) 40.84(5) no . . .
S(1) Fe(2) Fe(4) Fe(1) 32.73(5) no . . .
S(1) Fe(2) Fe(4) Fe(3) -37.66(5) no . . .
S(1) Fe(2) Fe(4) S(2) -4.45(6) no . . .
S(1) Fe(2) Fe(4) S(3) 97.89(6) no . . .
S(1) Fe(2) Fe(4) S(4) -103.01(6) no . . .
S(1) Fe(2) Fe(4) S(7) 156.20(9) no . . .
Fe(4) Fe(2) S(3) Fe(1) 75.68(5) no . . .
Fe(4) Fe(2) S(3) Fe(4) 0.00(3) no . . .
S(3) Fe(2) Fe(4) Fe(1) -65.16(5) no . . .
S(3) Fe(2) Fe(4) Fe(3) -135.55(6) no . . .
S(3) Fe(2) Fe(4) S(2) -102.34(6) no . . .
S(3) Fe(2) Fe(4) S(3) 0.00(5) no . . .
S(3) Fe(2) Fe(4) S(4) 159.10(6) no . . .
S(3) Fe(2) Fe(4) S(7) 58.30(10) no . . .
Fe(4) Fe(2) S(4) Fe(3) -77.76(5) no . . .
Fe(4) Fe(2) S(4) Fe(4) 0.00(3) no . . .
S(4) Fe(2) Fe(4) Fe(1) 135.74(6) no . . .
S(4) Fe(2) Fe(4) Fe(3) 65.35(5) no . . .
S(4) Fe(2) Fe(4) S(2) 98.56(6) no . . .
S(4) Fe(2) Fe(4) S(3) -159.10(6) no . . .
S(4) Fe(2) Fe(4) S(4) 0.00(5) no . . .
S(4) Fe(2) Fe(4) S(7) -100.80(10) no . . .
Fe(4) Fe(2) S(5) C(1) -46.06(19) no . . .
S(5) Fe(2) Fe(4) Fe(1) -147.95(14) no . . .
S(5) Fe(2) Fe(4) Fe(3) 141.66(14) no . . .
S(5) Fe(2) Fe(4) S(2) 174.87(13) no . . .
S(5) Fe(2) Fe(4) S(3) -82.79(14) no . . .
S(5) Fe(2) Fe(4) S(4) 76.31(14) no . . .
S(5) Fe(2) Fe(4) S(7) -24.48(19) no . . .
S(1) Fe(2) S(3) Fe(1) -17.59(6) no . . .
S(1) Fe(2) S(3) Fe(4) -93.27(6) no . . .
S(3) Fe(2) S(1) Fe(1) 18.21(6) no . . .
S(3) Fe(2) S(1) Fe(3) 95.71(6) no . . .
S(1) Fe(2) S(4) Fe(3) 11.87(7) no . . .
S(1) Fe(2) S(4) Fe(4) 89.64(6) no . . .
S(4) Fe(2) S(1) Fe(1) -89.31(6) no . . .
S(4) Fe(2) S(1) Fe(3) -11.82(7) no . . .
S(1) Fe(2) S(5) C(1) 133.23(10) no . . .
S(5) Fe(2) S(1) Fe(1) 143.67(7) no . . .
S(5) Fe(2) S(1) Fe(3) -138.84(7) no . . .
S(3) Fe(2) S(4) Fe(3) -94.96(6) no . . .
S(3) Fe(2) S(4) Fe(4) -17.20(6) no . . .
S(4) Fe(2) S(3) Fe(1) 92.36(6) no . . .
S(4) Fe(2) S(3) Fe(4) 16.68(6) no . . .
S(3) Fe(2) S(5) C(1) -111.98(10) no . . .
S(5) Fe(2) S(3) Fe(1) -135.19(7) no . . .
S(5) Fe(2) S(3) Fe(4) 149.13(7) no . . .
S(4) Fe(2) S(5) C(1) 13.52(13) no . . .
S(5) Fe(2) S(4) Fe(3) 132.19(7) no . . .
S(5) Fe(2) S(4) Fe(4) -150.05(7) no . . .
Fe(1) Fe(3) Fe(4) Fe(1) 0.00(2) no . . .
Fe(1) Fe(3) Fe(4) Fe(2) 71.45(3) no . . .
Fe(1) Fe(3) Fe(4) S(2) -65.19(3) no . . .
Fe(1) Fe(3) Fe(4) S(3) 37.52(3) no . . .
Fe(1) Fe(3) Fe(4) S(4) 136.55(4) no . . .
Fe(1) Fe(3) Fe(4) S(7) -120.97(8) no . . .
Fe(1) Fe(3) S(1) Fe(1) 0.00(3) no . . .
Fe(1) Fe(3) S(1) Fe(2) -79.09(5) no . . .
Fe(1) Fe(3) S(2) Fe(1) 0.00(3) no . . .
Fe(1) Fe(3) S(2) Fe(4) 76.35(5) no . . .
Fe(1) Fe(3) S(4) Fe(2) 41.08(5) no . . .
Fe(1) Fe(3) S(4) Fe(4) -37.27(5) no . . .
Fe(1) Fe(3) S(6) C(7) 157.73(7) no . . .
Fe(2) Fe(3) Fe(4) Fe(1) -71.45(3) no . . .
Fe(2) Fe(3) Fe(4) Fe(2) -0.00(2) no . . .
Fe(2) Fe(3) Fe(4) S(2) -136.64(4) no . . .
Fe(2) Fe(3) Fe(4) S(3) -33.93(3) no . . .
Fe(2) Fe(3) Fe(4) S(4) 65.10(3) no . . .
Fe(2) Fe(3) Fe(4) S(7) 167.58(9) no . . .
Fe(2) Fe(3) S(1) Fe(1) 79.09(5) no . . .
Fe(2) Fe(3) S(1) Fe(2) 0.00(3) no . . .
Fe(2) Fe(3) S(2) Fe(1) -38.62(5) no . . .
Fe(2) Fe(3) S(2) Fe(4) 37.73(5) no . . .
Fe(2) Fe(3) S(4) Fe(2) 0.00(3) no . . .
Fe(2) Fe(3) S(4) Fe(4) -78.35(5) no . . .
Fe(2) Fe(3) S(6) C(7) -100.83(11) no . . .
Fe(4) Fe(3) S(1) Fe(1) 37.89(5) no . . .
Fe(4) Fe(3) S(1) Fe(2) -41.20(5) no . . .
S(1) Fe(3) Fe(4) Fe(1) -33.82(5) no . . .
S(1) Fe(3) Fe(4) Fe(2) 37.63(5) no . . .
S(1) Fe(3) Fe(4) S(2) -99.01(6) no . . .
S(1) Fe(3) Fe(4) S(3) 3.70(6) no . . .
S(1) Fe(3) Fe(4) S(4) 102.73(6) no . . .
S(1) Fe(3) Fe(4) S(7) -154.80(8) no . . .
Fe(4) Fe(3) S(2) Fe(1) -76.35(5) no . . .
Fe(4) Fe(3) S(2) Fe(4) -0.00(3) no . . .
S(2) Fe(3) Fe(4) Fe(1) 65.19(6) no . . .
S(2) Fe(3) Fe(4) Fe(2) 136.64(6) no . . .
S(2) Fe(3) Fe(4) S(2) 0.00(6) no . . .
S(2) Fe(3) Fe(4) S(3) 102.71(7) no . . .
S(2) Fe(3) Fe(4) S(4) -158.26(7) no . . .
S(2) Fe(3) Fe(4) S(7) -55.78(9) no . . .
Fe(4) Fe(3) S(4) Fe(2) 78.35(5) no . . .
Fe(4) Fe(3) S(4) Fe(4) 0.00(3) no . . .
S(4) Fe(3) Fe(4) Fe(1) -136.55(6) no . . .
S(4) Fe(3) Fe(4) Fe(2) -65.10(5) no . . .
S(4) Fe(3) Fe(4) S(2) 158.26(6) no . . .
S(4) Fe(3) Fe(4) S(3) -99.03(6) no . . .
S(4) Fe(3) Fe(4) S(4) 0.00(5) no . . .
S(4) Fe(3) Fe(4) S(7) 102.48(9) no . . .
Fe(4) Fe(3) S(6) C(7) 29.0(2) no . . .
S(6) Fe(3) Fe(4) Fe(1) 143.97(15) no . . .
S(6) Fe(3) Fe(4) Fe(2) -144.58(15) no . . .
S(6) Fe(3) Fe(4) S(2) 78.78(15) no . . .
S(6) Fe(3) Fe(4) S(3) -178.50(14) no . . .
S(6) Fe(3) Fe(4) S(4) -79.48(15) no . . .
S(6) Fe(3) Fe(4) S(7) 23.00(19) no . . .
S(1) Fe(3) S(2) Fe(1) 16.59(6) no . . .
S(1) Fe(3) S(2) Fe(4) 92.94(6) no . . .
S(2) Fe(3) S(1) Fe(1) -17.12(7) no . . .
S(2) Fe(3) S(1) Fe(2) -96.21(6) no . . .
S(1) Fe(3) S(4) Fe(2) -11.85(7) no . . .
S(1) Fe(3) S(4) Fe(4) -90.20(6) no . . .
S(4) Fe(3) S(1) Fe(1) 90.93(6) no . . .
S(4) Fe(3) S(1) Fe(2) 11.84(7) no . . .
S(1) Fe(3) S(6) C(7) -153.30(9) no . . .
S(6) Fe(3) S(1) Fe(1) -141.10(7) no . . .
S(6) Fe(3) S(1) Fe(2) 139.81(7) no . . .
S(2) Fe(3) S(4) Fe(2) 96.24(6) no . . .
S(2) Fe(3) S(4) Fe(4) 17.89(6) no . . .
S(4) Fe(3) S(2) Fe(1) -93.75(6) no . . .
S(4) Fe(3) S(2) Fe(4) -17.41(6) no . . .
S(2) Fe(3) S(6) C(7) 92.17(11) no . . .
S(6) Fe(3) S(2) Fe(1) 132.68(8) no . . .
S(6) Fe(3) S(2) Fe(4) -150.97(7) no . . .
S(4) Fe(3) S(6) C(7) -33.69(13) no . . .
S(6) Fe(3) S(4) Fe(2) -131.37(8) no . . .
S(6) Fe(3) S(4) Fe(4) 150.28(8) no . . .
Fe(1) Fe(4) S(2) Fe(1) 0.00(3) no . . .
Fe(1) Fe(4) S(2) Fe(3) -78.08(5) no . . .
Fe(1) Fe(4) S(3) Fe(1) 0.00(3) no . . .
Fe(1) Fe(4) S(3) Fe(2) 78.77(5) no . . .
Fe(1) Fe(4) S(4) Fe(2) -38.56(5) no . . .
Fe(1) Fe(4) S(4) Fe(3) 37.61(5) no . . .
Fe(1) Fe(4) S(7) C(13) 174.74(7) no . . .
Fe(2) Fe(4) S(2) Fe(1) 40.97(5) no . . .
Fe(2) Fe(4) S(2) Fe(3) -37.11(5) no . . .
Fe(2) Fe(4) S(3) Fe(1) -78.77(5) no . . .
Fe(2) Fe(4) S(3) Fe(2) 0.00(3) no . . .
Fe(2) Fe(4) S(4) Fe(2) -0.00(3) no . . .
Fe(2) Fe(4) S(4) Fe(3) 76.17(5) no . . .
Fe(2) Fe(4) S(7) C(13) 70.38(16) no . . .
Fe(3) Fe(4) S(2) Fe(1) 78.08(5) no . . .
Fe(3) Fe(4) S(2) Fe(3) 0.00(3) no . . .
Fe(3) Fe(4) S(3) Fe(1) -40.85(5) no . . .
Fe(3) Fe(4) S(3) Fe(2) 37.91(5) no . . .
Fe(3) Fe(4) S(4) Fe(2) -76.17(4) no . . .
Fe(3) Fe(4) S(4) Fe(3) 0.00(3) no . . .
Fe(3) Fe(4) S(7) C(13) -86.87(14) no . . .
S(2) Fe(4) S(3) Fe(1) 11.95(7) no . . .
S(2) Fe(4) S(3) Fe(2) 90.71(6) no . . .
S(3) Fe(4) S(2) Fe(1) -11.99(7) no . . .
S(3) Fe(4) S(2) Fe(3) -90.07(7) no . . .
S(2) Fe(4) S(4) Fe(2) -93.52(6) no . . .
S(2) Fe(4) S(4) Fe(3) -17.35(6) no . . .
S(4) Fe(4) S(2) Fe(1) 95.99(6) no . . .
S(4) Fe(4) S(2) Fe(3) 17.91(6) no . . .
S(2) Fe(4) S(7) C(13) -129.51(10) no . . .
S(7) Fe(4) S(2) Fe(1) -129.45(6) no . . .
S(7) Fe(4) S(2) Fe(3) 152.47(6) no . . .
S(3) Fe(4) S(4) Fe(2) 16.71(6) no . . .
S(3) Fe(4) S(4) Fe(3) 92.88(6) no . . .
S(4) Fe(4) S(3) Fe(1) -95.97(6) no . . .
S(4) Fe(4) S(3) Fe(2) -17.20(6) no . . .
S(3) Fe(4) S(7) C(13) 115.74(10) no . . .
S(7) Fe(4) S(3) Fe(1) 127.08(7) no . . .
S(7) Fe(4) S(3) Fe(2) -154.15(6) no . . .
S(4) Fe(4) S(7) C(13) -8.82(15) no . . .
S(7) Fe(4) S(4) Fe(2) 144.18(8) no . . .
S(7) Fe(4) S(4) Fe(3) -139.65(8) no . . .
Fe(2) S(5) C(1) C(2) 168.3(3) no . . .
Fe(2) S(5) C(1) C(6) -14.4(6) no . . .
Fe(3) S(6) C(7) C(8) -141.4(4) no . . .
Fe(3) S(6) C(7) C(12) 43.3(6) no . . .
Fe(4) S(7) C(13) C(14) -169.8(3) no . . .
Fe(4) S(7) C(13) C(18) 12.3(6) no . . .
C(37) P(1) C(43) C(44) -13.9(6) no . . .
C(37) P(1) C(43) C(48) 168.4(4) no . . .
C(43) P(1) C(37) C(38) -99.9(5) no . . .
C(43) P(1) C(37) C(42) 80.8(5) no . . .
C(37) P(1) C(49) C(50) 139.2(5) no . . .
C(37) P(1) C(49) C(54) -44.1(6) no . . .
C(49) P(1) C(37) C(38) 138.8(5) no . . .
C(49) P(1) C(37) C(42) -40.5(6) no . . .
C(37) P(1) C(55) C(56) 103.2(5) no . . .
C(37) P(1) C(55) C(60) -75.9(5) no . . .
C(55) P(1) C(37) C(38) 17.7(6) no . . .
C(55) P(1) C(37) C(42) -161.6(5) no . . .
C(43) P(1) C(49) C(50) 18.1(6) no . . .
C(43) P(1) C(49) C(54) -165.2(5) no . . .
C(49) P(1) C(43) C(44) 106.1(5) no . . .
C(49) P(1) C(43) C(48) -71.6(5) no . . .
C(43) P(1) C(55) C(56) -137.0(5) no . . .
C(43) P(1) C(55) C(60) 43.8(6) no . . .
C(55) P(1) C(43) C(44) -133.4(5) no . . .
C(55) P(1) C(43) C(48) 48.9(6) no . . .
C(49) P(1) C(55) C(56) -16.5(6) no . . .
C(49) P(1) C(55) C(60) 164.3(5) no . . .
C(55) P(1) C(49) C(50) -100.2(5) no . . .
C(55) P(1) C(49) C(54) 76.5(6) no . . .
C(61) P(2) C(67) C(68) -48.7(5) no . . .
C(61) P(2) C(67) C(72) 125.1(5) no . . .
C(67) P(2) C(61) C(62) 112.5(5) no . . .
C(67) P(2) C(61) C(66) -58.5(5) no . . .
C(61) P(2) C(73) C(74) -13.8(6) no . . .
C(61) P(2) C(73) C(78) 169.0(4) no . . .
C(73) P(2) C(61) C(62) -129.3(5) no . . .
C(73) P(2) C(61) C(66) 59.7(5) no . . .
C(61) P(2) C(79) C(80) 105.9(5) no . . .
C(61) P(2) C(79) C(84) -73.9(5) no . . .
C(79) P(2) C(61) C(62) -9.2(6) no . . .
C(79) P(2) C(61) C(66) 179.9(4) no . . .
C(67) P(2) C(73) C(74) 102.4(5) no . . .
C(67) P(2) C(73) C(78) -74.8(5) no . . .
C(73) P(2) C(67) C(68) -171.5(4) no . . .
C(73) P(2) C(67) C(72) 2.3(6) no . . .
C(67) P(2) C(79) C(80) -10.7(6) no . . .
C(67) P(2) C(79) C(84) 169.5(4) no . . .
C(79) P(2) C(67) C(68) 71.5(5) no . . .
C(79) P(2) C(67) C(72) -114.7(5) no . . .
C(73) P(2) C(79) C(80) -128.8(5) no . . .
C(73) P(2) C(79) C(84) 51.3(5) no . . .
C(79) P(2) C(73) C(74) -136.3(5) no . . .
C(79) P(2) C(73) C(78) 46.5(5) no . . .
C(19) O(1) C(4) C(3) 3.3(9) no . . .
C(19) O(1) C(4) C(5) -176.1(5) no . . .
C(20) O(2) C(10) C(9) 4.7(9) no . . .
C(20) O(2) C(10) C(11) -176.7(6) no . . .
C(21) O(3) C(16) C(15) 1.3(9) no . . .
C(21) O(3) C(16) C(17) -176.2(6) no . . .
Fe(1) O(4) C(85) O(5) 10.1(9) no . . .
Fe(1) O(4) C(85) C(86) -171.0(4) no . . .
S(5) C(1) C(2) C(3) 177.9(4) no . . .
S(5) C(1) C(6) C(5) -177.8(4) no . . .
C(2) C(1) C(6) C(5) -0.6(9) no . . .
C(6) C(1) C(2) C(3) 0.4(9) no . . .
C(1) C(2) C(3) C(4) -0.6(10) no . . .
C(2) C(3) C(4) O(1) -178.5(6) no . . .
C(2) C(3) C(4) C(5) 0.9(9) no . . .
O(1) C(4) C(5) C(6) 178.4(5) no . . .
O(1) C(4) C(5) C(22) -1.8(8) no . . .
C(3) C(4) C(5) C(6) -1.0(9) no . . .
C(3) C(4) C(5) C(22) 178.8(5) no . . .
C(4) C(5) C(6) C(1) 0.9(9) no . . .
C(4) C(5) C(22) C(25) -174.2(5) no . . .
C(6) C(5) C(22) C(25) 5.6(9) no . . .
C(22) C(5) C(6) C(1) -179.0(5) no . . .
S(6) C(7) C(8) C(9) -171.9(5) no . . .
S(6) C(7) C(12) C(11) 172.5(4) no . . .
C(8) C(7) C(12) C(11) -2.8(10) no . . .
C(12) C(7) C(8) C(9) 3.6(10) no . . .
C(7) C(8) C(9) C(10) -1.9(11) no . . .
C(8) C(9) C(10) O(2) 177.7(7) no . . .
C(8) C(9) C(10) C(11) -0.8(11) no . . .
O(2) C(10) C(11) C(12) -177.0(5) no . . .
O(2) C(10) C(11) C(23) -3.1(8) no . . .
C(9) C(10) C(11) C(12) 1.7(9) no . . .
C(9) C(10) C(11) C(23) 175.6(6) no . . .
C(10) C(11) C(12) C(7) 0.1(9) no . . .
C(10) C(11) C(23) C(27) 157.8(5) no . . .
C(12) C(11) C(23) C(27) -28.7(9) no . . .
C(23) C(11) C(12) C(7) -173.4(5) no . . .
S(7) C(13) C(14) C(15) -176.7(4) no . . .
S(7) C(13) C(18) C(17) 177.7(4) no . . .
C(14) C(13) C(18) C(17) -0.1(9) no . . .
C(18) C(13) C(14) C(15) 1.4(9) no . . .
C(13) C(14) C(15) C(16) -0.5(10) no . . .
C(14) C(15) C(16) O(3) -178.9(6) no . . .
C(14) C(15) C(16) C(17) -1.6(10) no . . .
O(3) C(16) C(17) C(18) -179.7(5) no . . .
O(3) C(16) C(17) C(24) -0.2(8) no . . .
C(15) C(16) C(17) C(18) 2.8(9) no . . .
C(15) C(16) C(17) C(24) -177.7(6) no . . .
C(16) C(17) C(18) C(13) -1.9(9) no . . .
C(16) C(17) C(24) C(29) 179.4(5) no . . .
C(18) C(17) C(24) C(29) -1.1(9) no . . .
C(24) C(17) C(18) C(13) 178.6(5) no . . .
C(5) C(22) C(25) C(26) -95.4(7) no . . .
C(5) C(22) C(25) C(30) 90.5(7) no . . .
C(11) C(23) C(27) C(26) 100.1(6) no . . .
C(11) C(23) C(27) C(28) -84.7(7) no . . .
C(17) C(24) C(29) C(28) 93.5(7) no . . .
C(17) C(24) C(29) C(30) -94.6(7) no . . .
C(22) C(25) C(26) C(27) -168.3(5) no . . .
C(22) C(25) C(26) C(31) 9.8(8) no . . .
C(22) C(25) C(30) C(29) 167.7(5) no . . .
C(22) C(25) C(30) C(35) -9.2(8) no . . .
C(26) C(25) C(30) C(29) -6.4(9) no . . .
C(26) C(25) C(30) C(35) 176.7(5) no . . .
C(30) C(25) C(26) C(27) 5.8(8) no . . .
C(30) C(25) C(26) C(31) -176.1(5) no . . .
C(25) C(26) C(27) C(23) 172.7(5) no . . .
C(25) C(26) C(27) C(28) -2.4(9) no . . .
C(25) C(26) C(31) C(32) -93.5(7) no . . .
C(27) C(26) C(31) C(32) 84.6(7) no . . .
C(31) C(26) C(27) C(23) -5.4(8) no . . .
C(31) C(26) C(27) C(28) 179.4(5) no . . .
C(23) C(27) C(28) C(29) -175.5(5) no . . .
C(23) C(27) C(28) C(33) -0.4(8) no . . .
C(26) C(27) C(28) C(29) -0.3(9) no . . .
C(26) C(27) C(28) C(33) 174.7(5) no . . .
C(27) C(28) C(29) C(24) 171.6(5) no . . .
C(27) C(28) C(29) C(30) -0.2(8) no . . .
C(27) C(28) C(33) C(34) -85.9(7) no . . .
C(29) C(28) C(33) C(34) 89.2(7) no . . .
C(33) C(28) C(29) C(24) -3.5(8) no . . .
C(33) C(28) C(29) C(30) -175.3(5) no . . .
C(24) C(29) C(30) C(25) -168.4(5) no . . .
C(24) C(29) C(30) C(35) 8.6(8) no . . .
C(28) C(29) C(30) C(25) 3.6(8) no . . .
C(28) C(29) C(30) C(35) -179.5(5) no . . .
C(25) C(30) C(35) C(36) 90.7(7) no . . .
C(29) C(30) C(35) C(36) -86.2(7) no . . .
P(1) C(37) C(38) C(39) -179.4(5) no . . .
P(1) C(37) C(42) C(41) -179.0(5) no . . .
C(38) C(37) C(42) C(41) 1.7(11) no . . .
C(42) C(37) C(38) C(39) -0.1(11) no . . .
C(37) C(38) C(39) C(40) -1.3(12) no . . .
C(38) C(39) C(40) C(41) 1.0(12) no . . .
C(39) C(40) C(41) C(42) 0.6(12) no . . .
C(40) C(41) C(42) C(37) -2.0(12) no . . .
P(1) C(43) C(44) C(45) 179.5(5) no . . .
P(1) C(43) C(48) C(47) 178.5(5) no . . .
C(44) C(43) C(48) C(47) 0.7(10) no . . .
C(48) C(43) C(44) C(45) -2.8(10) no . . .
C(43) C(44) C(45) C(46) 3.6(11) no . . .
C(44) C(45) C(46) C(47) -2.3(12) no . . .
C(45) C(46) C(47) C(48) 0.1(13) no . . .
C(46) C(47) C(48) C(43) 0.7(12) no . . .
P(1) C(49) C(50) C(51) 176.5(5) no . . .
P(1) C(49) C(54) C(53) -175.7(5) no . . .
C(50) C(49) C(54) C(53) 0.9(11) no . . .
C(54) C(49) C(50) C(51) -0.2(10) no . . .
C(49) C(50) C(51) C(52) 0.8(12) no . . .
C(50) C(51) C(52) C(53) -2.1(14) no . . .
C(51) C(52) C(53) C(54) 2.8(14) no . . .
C(52) C(53) C(54) C(49) -2.3(13) no . . .
P(1) C(55) C(56) C(57) -178.4(5) no . . .
P(1) C(55) C(60) C(59) 177.4(5) no . . .
C(56) C(55) C(60) C(59) -1.7(10) no . . .
C(60) C(55) C(56) C(57) 0.7(11) no . . .
C(55) C(56) C(57) C(58) -0.2(13) no . . .
C(56) C(57) C(58) C(59) 0.7(14) no . . .
C(57) C(58) C(59) C(60) -1.7(12) no . . .
C(58) C(59) C(60) C(55) 2.2(11) no . . .
P(2) C(61) C(62) C(63) -172.4(4) no . . .
P(2) C(61) C(66) C(65) 173.5(4) no . . .
C(62) C(61) C(66) C(65) 2.6(10) no . . .
C(66) C(61) C(62) C(63) -1.8(10) no . . .
C(61) C(62) C(63) C(64) 0.2(11) no . . .
C(62) C(63) C(64) C(65) 0.4(11) no . . .
C(63) C(64) C(65) C(66) 0.4(11) no . . .
C(64) C(65) C(66) C(61) -1.9(11) no . . .
P(2) C(67) C(68) C(69) 174.7(4) no . . .
P(2) C(67) C(72) C(71) -174.2(4) no . . .
C(68) C(67) C(72) C(71) -0.5(10) no . . .
C(72) C(67) C(68) C(69) 0.8(9) no . . .
C(67) C(68) C(69) C(70) -1.0(10) no . . .
C(68) C(69) C(70) C(71) 0.8(11) no . . .
C(69) C(70) C(71) C(72) -0.5(12) no . . .
C(70) C(71) C(72) C(67) 0.3(12) no . . .
P(2) C(73) C(74) C(75) -174.5(5) no . . .
P(2) C(73) C(78) C(77) 175.4(5) no . . .
C(74) C(73) C(78) C(77) -2.0(11) no . . .
C(78) C(73) C(74) C(75) 2.7(10) no . . .
C(73) C(74) C(75) C(76) -0.5(12) no . . .
C(74) C(75) C(76) C(77) -2.3(12) no . . .
C(75) C(76) C(77) C(78) 3.0(12) no . . .
C(76) C(77) C(78) C(73) -0.8(12) no . . .
P(2) C(79) C(80) C(81) 177.6(4) no . . .
P(2) C(79) C(84) C(83) -178.7(4) no . . .
C(80) C(79) C(84) C(83) 1.5(9) no . . .
C(84) C(79) C(80) C(81) -2.6(9) no . . .
C(79) C(80) C(81) C(82) 0.8(10) no . . .
C(80) C(81) C(82) C(83) 2.0(11) no . . .
C(81) C(82) C(83) C(84) -3.1(11) no . . .
C(82) C(83) C(84) C(79) 1.4(10) no . . .
C(89) C(89) C(90) C(91) 97(7) no 3_566 . .
C(90) C(89) C(89) C(90) -180(1174940) no . 3_566 3_566
C(87) C(92) C(93) C(87) 0(5) no . . .
